data_4132263
loop_
_publ_author_name
'Jie, Kecheng'
'Liu, Ming'
'Zhou, Yujuan'
'Little, Marc A.'
'Pulido, Angeles'
'Chong, Samantha Y.'
'Stephenson, Andrew'
'Hughes, Ashlea R.'
'Sakakibara, Fumiyasu'
'Ogoshi, Tomoki'
'Blanc, Fr\'ed\'eric'
'Day, Graeme M.'
'Huang, Feihe'
'Cooper, Andrew I.'

_publ_section_title
;
 Near-Ideal Xylene Selectivity in Adaptive Molecular Pillar[ n]arene
 Crystals.
;
_journal_issue 22
_journal_name_full 'Journal of the American Chemical Society'
_journal_page_first 6921
_journal_page_last 6930
_journal_paper_doi 10.1021/jacs.8b02621
_journal_volume 140
_journal_year 2018
_chemical_formula_moiety '2(C55 H70 O10), 3.49(C8 H10)'
_chemical_formula_sum 'C137.88 H174.85 O20'
_chemical_formula_weight 2152.11
_space_group_crystal_system triclinic
_space_group_IT_number 2
_space_group_name_Hall '-P 1'
_space_group_name_H-M_alt 'P -1'
_atom_sites_solution_hydrogens geom
_audit_creation_date 2016-03-02
_audit_creation_method
;
Olex2 1.2-beta
(compiled 2016.02.19 svn.r3266 for OlexSys, GUI svn.r5155)
;
_cell_angle_alpha 76.973(2)
_cell_angle_beta 84.468(2)
_cell_angle_gamma 84.137(2)
_cell_formula_units_Z 2
_cell_length_a 14.0646(13)
_cell_length_b 21.414(2)
_cell_length_c 21.8397(19)
_cell_measurement_reflns_used 9959
_cell_measurement_temperature 240
_cell_measurement_theta_max 21.342
_cell_measurement_theta_min 2.321
_cell_volume 6356.6(10)
_computing_cell_refinement 'SAINT v8.34A (Bruker, 2013)'
_computing_data_collection
;
CrystalClear-SM Expert 2.0 r7 (Rigaku, 2011)
;
_computing_data_reduction 'SAINT v8.34A (Bruker, 2013)'
_computing_molecular_graphics 'Olex2 (Dolomanov et al., 2009)'
_computing_publication_material 'Olex2 (Dolomanov et al., 2009)'
_computing_structure_refinement 'ShelXL (Sheldrick, 2015)'
_diffrn_ambient_temperature 240.0
_diffrn_detector CCD
_diffrn_detector_area_resol_mean 28.5714
_diffrn_detector_type 'Rigaku Saturn724+'
_diffrn_measured_fraction_theta_full 0.993
_diffrn_measured_fraction_theta_max 0.993
_diffrn_measurement_device 'AFC12 (Right): Kappa 3 circle'
_diffrn_measurement_specimen_support 'Mitegen 50um'
_diffrn_radiation_collimation 0.3
_diffrn_radiation_monochromator Confocal
_diffrn_radiation_probe x-ray
_diffrn_radiation_type MoK\a
_diffrn_radiation_wavelength 0.71073
_diffrn_reflns_av_R_equivalents 0.0548
_diffrn_reflns_av_unetI/netI 0.0617
_diffrn_reflns_Laue_measured_fraction_full 0.993
_diffrn_reflns_Laue_measured_fraction_max 0.993
_diffrn_reflns_limit_h_max 14
_diffrn_reflns_limit_h_min -14
_diffrn_reflns_limit_k_max 22
_diffrn_reflns_limit_k_min -22
_diffrn_reflns_limit_l_max 22
_diffrn_reflns_limit_l_min -22
_diffrn_reflns_number 63348
_diffrn_reflns_point_group_measured_fraction_full 0.993
_diffrn_reflns_point_group_measured_fraction_max 0.993
_diffrn_reflns_theta_full 21.966
_diffrn_reflns_theta_max 21.966
_diffrn_reflns_theta_min 0.960
_diffrn_source 'Rotating Anode'
_diffrn_source_current 24.0
_diffrn_source_power 1.2
_diffrn_source_target Mo
_diffrn_source_type 'Rotating Anode'
_diffrn_source_voltage 50.0
_diffrn_standards_number 0
_exptl_absorpt_coefficient_mu 0.074
_exptl_absorpt_correction_T_max 0.9281
_exptl_absorpt_correction_T_min 0.7579
_exptl_absorpt_correction_type multi-scan
_exptl_absorpt_process_details
;
SADABS-2014/5 (Bruker,2014/5) was used for absorption correction.
wR2(int) was 0.0949 before and 0.0588 after correction.
The Ratio of minimum to maximum transmission is 0.8166.
The \l/2 correction factor is Not present.
;
_exptl_crystal_colour colourless
_exptl_crystal_colour_primary colourless
_exptl_crystal_density_diffrn 1.124
_exptl_crystal_description block
_exptl_crystal_F_000 2324
_exptl_crystal_size_max 0.16
_exptl_crystal_size_mid 0.099
_exptl_crystal_size_min 0.082
_refine_diff_density_max 0.386
_refine_diff_density_min -0.255
_refine_diff_density_rms 0.034
_refine_ls_extinction_method none
_refine_ls_goodness_of_fit_ref 1.009
_refine_ls_hydrogen_treatment constr
_refine_ls_matrix_type full
_refine_ls_number_parameters 1533
_refine_ls_number_reflns 15388
_refine_ls_number_restraints 301
_refine_ls_restrained_S_all 1.043
_refine_ls_R_factor_all 0.0901
_refine_ls_R_factor_gt 0.0525
_refine_ls_shift/su_max 0.001
_refine_ls_shift/su_mean 0.000
_refine_ls_structure_factor_coef Fsqd
_refine_ls_weighting_details 'w=1/[\s^2^(Fo^2^)+(0.0693P)^2^+2.4648P] where P=(Fo^2^+2Fc^2^)/3'
_refine_ls_weighting_scheme calc
_refine_ls_wR_factor_gt 0.1314
_refine_ls_wR_factor_ref 0.1562
_reflns_Friedel_coverage 0.000
_reflns_number_gt 10230
_reflns_number_total 15388
_reflns_threshold_expression 'I > 2\s(I)'
_cod_data_source_file ja8b02621_si_006.cif
_cod_data_source_block pillar_5_arene_meta_xylene
_cod_original_cell_volume 6356.7(10)
_cod_database_code 4132263
_shelx_space_group_comment
;
The symmetry employed for this shelxl refinement is uniquely defined
by the following loop, which should always be used as a source of
symmetry information in preference to the above space-group names.
They are only intended as comments.
;
_olex2_refinement_description
;
1. Fixed Uiso
 At 1.2 times of:
  All C(H) groups, All C(H,H) groups
 At 1.5 times of:
  All C(H,H,H) groups
2. Restrained distances
 C141-C144 = C143-C137
 1.49 with sigma of 0.01
 C9B-C10B
 1.54 with sigma of 0.01
 C142-C144 \\sim C144-C140
 with sigma of 0.02
 C142-C143 \\sim C143-C138
 with sigma of 0.02
3. Restrained planarity
 C137, C138, C139, C140, C141, C142, C143, C144
 with sigma of 0.001
4. Uiso/Uaniso restraints and constraints
Uanis(C9B) \\sim Ueq, Uanis(C10B) \\sim Ueq: with sigma of 0.01 and sigma for
terminal atoms of 0.02
Uanis(C54) \\sim Ueq, Uanis(C55) \\sim Ueq, Uanis(C57) \\sim Ueq, Uanis(C56)
\\sim Ueq, Uanis(O11) \\sim Ueq, Uanis(O10) \\sim Ueq: with sigma of 0.01 and
sigma for terminal atoms of 0.02
5. Rigid body (RIGU) restrains
 C113, C114, C115, C116, C117, C118, C119, C120
 with sigma for 1-2 distances of 0.002 and sigma for 1-3 distances of 0.002
 C129, C130, C131, C132, C133, C134, C135, C136
 with sigma for 1-2 distances of 0.002 and sigma for 1-3 distances of 0.002
 C137, C138, C139, C140, C141, C142, C143, C144
 with sigma for 1-2 distances of 0.002 and sigma for 1-3 distances of 0.002
 O21, C9B, C10B
 with sigma for 1-2 distances of 0.002 and sigma for 1-3 distances of 0.002
 O10, C56, C57
 with sigma for 1-2 distances of 0.002 and sigma for 1-3 distances of 0.002
 O11, C54, C55
 with sigma for 1-2 distances of 0.002 and sigma for 1-3 distances of 0.002
 C121, C122, C123, C124, C125, C126, C127, C128
 with sigma for 1-2 distances of 0.002 and sigma for 1-3 distances of 0.002
6. Others
 Sof(O11)=Sof(C54)=Sof(H54A)=Sof(H54B)=Sof(C55)=Sof(H55A)=Sof(H55B)=Sof(H55C)=
 1-FVAR(1)
 Sof(O10)=Sof(C56)=Sof(H56A)=Sof(H56B)=Sof(C57)=Sof(H57A)=Sof(H57B)=Sof(H57C)=
 FVAR(1)
 Sof(O21)=Sof(C9B)=Sof(H9BA)=Sof(H9BB)=Sof(C10B)=Sof(H10X)=Sof(H10Y)=Sof(H)=1-
 FVAR(2)
 Sof(O20)=Sof(C109)=Sof(H10Z)=Sof(HA)=Sof(C110)=Sof(H11F)=Sof(H11G)=Sof(H11H)=
 Sof(C141)=Sof(C142)=Sof(H142)=Sof(C137)=Sof(C138)=Sof(H138)=Sof(C139)=
 Sof(H139)=Sof(C140)=Sof(H140)=Sof(C143)=Sof(H14C)=Sof(H14D)=Sof(H14E)=
 Sof(C144)=Sof(H14F)=Sof(H14G)=Sof(H14H)=FVAR(2)
7.a Secondary CH2 refined with riding coordinates:
 C7(H7A,H7B), C14(H14A,H14B), C21(H21A,H21B), C28(H28A,H28B), C35(H35A,H35B),
 C36(H36A,H36B), C38(H38A,H38B), C40(H40A,H40B), C42(H42A,H42B), C44(H44A,H44B),
  C46(H46A,H46B), C48(H48A,H48B), C50(H50A,H50B), C52(H52A,H52B), C56(H56A,
 H56B), C54(H54A,H54B), C64(H64A,H64B), C71(H71A,H71B), C78(H78A,H78B),
 C85(H85A,H85B), C92(H92A,H92B), C93(H93A,H93B), C95(H95A,H95B), C97(H97A,H97B),
  C99(H99A,H99B), C101(H10D,H10E), C103(H10I,H10J), C105(H10N,H10O), C107(H10S,
 H10T), C111(H11A,H11B), C9B(H9BA,H9BB), C109(H10Z,HA)
7.b Aromatic/amide H refined with riding coordinates:
 C3(H3), C6(H6), C9(H9), C12(H12), C16(H16), C19(H19), C23(H23), C26(H26),
 C30(H30), C33(H33), C58(H58), C61(H61), C66(H66), C69(H69), C73(H73), C76(H76),
  C80(H80), C83(H83), C87(H87), C90(H90), C131(H131), C132(H132), C133(H133),
 C135(H135), C122(H122), C123(H123), C124(H124), C126(H126), C115(H115),
 C116(H116), C117(H117), C119(H119), C142(H142), C138(H138), C139(H139),
 C140(H140)
7.c Fitted hexagon refined as free rotating group:
 C141(C142,C137,C138,C139,C140)
7.d Idealised Me refined as rotating group:
 C37(H37A,H37B,H37C), C39(H39A,H39B,H39C), C41(H41A,H41B,H41C), C43(H43A,H43B,
 H43C), C45(H45A,H45B,H45C), C47(H47A,H47B,H47C), C49(H49A,H49B,H49C), C51(H51A,
 H51B,H51C), C53(H53A,H53B,H53C), C57(H57A,H57B,H57C), C55(H55A,H55B,H55C),
 C94(H94A,H94B,H94C), C96(H96A,H96B,H96C), C98(H98A,H98B,H98C), C100(H10A,H10B,
 H10C), C102(H10F,H10G,H10H), C104(H10K,H10L,H10M), C106(H10P,H10Q,H10R),
 C108(H10U,H10V,H10W), C112(H11C,H11D,H11E), C10B(H10X,H10Y,H), C110(H11F,H11G,
 H11H), C129(H12A,H12B,H12C), C136(H13A,H13B,H13C), C127(H12D,H12E,H12F),
 C128(H12G,H12H,H12I), C113(H11I,H11J,H11K), C120(H12J,H12K,H12L), C143(H14C,
 H14D,H14E), C144(H14F,H14G,H14H)
;
_shelx_shelxl_version_number 2014/7
_olex2_submission_special_instructions 'No special instructions were received'

loop_
_space_group_symop_operation_xyz
'x, y, z'
'-x, -y, -z'

loop_
_atom_site_label
_atom_site_type_symbol
_atom_site_fract_x
_atom_site_fract_y
_atom_site_fract_z
_atom_site_U_iso_or_equiv
_atom_site_adp_type
_atom_site_occupancy
_atom_site_site_symmetry_order
_atom_site_calc_flag
_atom_site_refinement_flags_posn
_atom_site_refinement_flags_adp
_atom_site_refinement_flags_occupancy
_atom_site_disorder_assembly
_atom_site_disorder_group
O1 O 0.08948(15) 0.38620(9) 0.45106(9) 0.0581(6) Uani 1 1 d . . . . .
O2 O -0.02117(16) 0.37204(11) 0.23054(9) 0.0658(6) Uani 1 1 d . . . . .
O3 O 0.31455(15) 0.25052(10) 0.32911(9) 0.0584(6) Uani 1 1 d . . . . .
O4 O 0.56508(17) 0.41288(9) 0.23283(10) 0.0651(6) Uani 1 1 d . . . . .
O5 O 0.30414(18) 0.36589(11) 0.07836(10) 0.0722(7) Uani 1 1 d . . . . .
O6 O 0.52059(17) 0.62220(11) 0.28972(10) 0.0689(6) Uani 1 1 d . . . . .
O7 O 0.40864(16) 0.59282(10) 0.06251(10) 0.0622(6) Uani 1 1 d . . . . .
O8 O 0.18753(17) 0.60436(12) 0.43222(10) 0.0792(7) Uani 1 1 d . . . . .
O9 O -0.08424(17) 0.58967(10) 0.28459(10) 0.0664(6) Uani 1 1 d . . . . .
C1 C 0.0466(2) 0.43831(14) 0.41068(13) 0.0459(8) Uani 1 1 d . . . . .
C2 C -0.0050(2) 0.42370(13) 0.36490(13) 0.0437(7) Uani 1 1 d . . . . .
C3 C -0.0493(2) 0.47453(15) 0.32313(14) 0.0497(8) Uani 1 1 d . . . . .
H3 H -0.0849 0.4658 0.2922 0.060 Uiso 1 1 calc R . . . .
C4 C -0.0421(2) 0.53785(15) 0.32603(14) 0.0497(8) Uani 1 1 d . . . . .
C5 C 0.0076(2) 0.55223(13) 0.37221(13) 0.0443(7) Uani 1 1 d . . . . .
C6 C 0.0511(2) 0.50129(14) 0.41436(13) 0.0479(8) Uani 1 1 d . . . . .
H6 H 0.0845 0.5101 0.4463 0.057 Uiso 1 1 calc R . . . .
C7 C -0.0125(2) 0.35480(13) 0.36013(13) 0.0489(8) Uani 1 1 d . . . . .
H7A H -0.0119 0.3269 0.4024 0.059 Uiso 1 1 calc R . . . .
H7B H -0.0736 0.3518 0.3433 0.059 Uiso 1 1 calc R . . . .
C8 C 0.0689(2) 0.33122(13) 0.31807(13) 0.0446(7) Uani 1 1 d . . . . .
C9 C 0.1520(2) 0.29961(13) 0.34281(13) 0.0462(8) Uani 1 1 d . . . . .
H9 H 0.1558 0.2903 0.3867 0.055 Uiso 1 1 calc R . . . .
C10 C 0.2300(2) 0.28112(13) 0.30491(14) 0.0461(8) Uani 1 1 d . . . . .
C11 C 0.2278(2) 0.29561(13) 0.23990(13) 0.0446(7) Uani 1 1 d . . . . .
C12 C 0.1432(2) 0.32633(14) 0.21468(14) 0.0507(8) Uani 1 1 d . . . . .
H12 H 0.1395 0.3358 0.1708 0.061 Uiso 1 1 calc R . . . .
C13 C 0.0647(2) 0.34313(14) 0.25292(14) 0.0493(8) Uani 1 1 d . . . . .
C14 C 0.3138(2) 0.28096(14) 0.19707(14) 0.0502(8) Uani 1 1 d . . . . .
H14A H 0.2919 0.2696 0.1600 0.060 Uiso 1 1 calc R . . . .
H14B H 0.3527 0.2436 0.2193 0.060 Uiso 1 1 calc R . . . .
C15 C 0.3759(2) 0.33736(13) 0.17542(13) 0.0450(7) Uani 1 1 d . . . . .
C16 C 0.4415(2) 0.34851(13) 0.21416(14) 0.0486(8) Uani 1 1 d . . . . .
H16 H 0.4480 0.3204 0.2536 0.058 Uiso 1 1 calc R . . . .
C17 C 0.4979(2) 0.40000(14) 0.19635(14) 0.0479(8) Uani 1 1 d . . . . .
C18 C 0.4873(2) 0.44341(13) 0.13880(13) 0.0443(7) Uani 1 1 d . . . . .
C19 C 0.4227(2) 0.43178(14) 0.10004(14) 0.0508(8) Uani 1 1 d . . . . .
H19 H 0.4154 0.4602 0.0608 0.061 Uiso 1 1 calc R . . . .
C20 C 0.3682(2) 0.37934(15) 0.11715(13) 0.0502(8) Uani 1 1 d . . . . .
C21 C 0.5465(2) 0.50135(13) 0.11909(14) 0.0486(8) Uani 1 1 d . . . . .
H21A H 0.6118 0.4888 0.1320 0.058 Uiso 1 1 calc R . . . .
H21B H 0.5503 0.5155 0.0731 0.058 Uiso 1 1 calc R . . . .
C22 C 0.5038(2) 0.55673(13) 0.14819(14) 0.0461(8) Uani 1 1 d . . . . .
C23 C 0.5331(2) 0.56396(14) 0.20471(14) 0.0518(8) Uani 1 1 d . . . . .
H23 H 0.5819 0.5351 0.2241 0.062 Uiso 1 1 calc R . . . .
C24 C 0.4921(2) 0.61304(15) 0.23367(14) 0.0530(8) Uani 1 1 d . . . . .
C25 C 0.4201(2) 0.65582(14) 0.20601(15) 0.0511(8) Uani 1 1 d . . . . .
C26 C 0.3910(2) 0.64938(14) 0.14889(15) 0.0532(8) Uani 1 1 d . . . . .
H26 H 0.3423 0.6784 0.1296 0.064 Uiso 1 1 calc R . . . .
C27 C 0.4326(2) 0.60069(14) 0.11973(14) 0.0504(8) Uani 1 1 d . . . . .
C28 C 0.3724(2) 0.70873(15) 0.23755(15) 0.0601(9) Uani 1 1 d . . . . .
H28A H 0.4160 0.7180 0.2661 0.072 Uiso 1 1 calc R . . . .
H28B H 0.3600 0.7480 0.2053 0.072 Uiso 1 1 calc R . . . .
C29 C 0.2791(2) 0.69013(14) 0.27423(15) 0.0534(8) Uani 1 1 d . . . . .
C30 C 0.2777(2) 0.65742(15) 0.33694(15) 0.0569(9) Uani 1 1 d . . . . .
H30 H 0.3350 0.6491 0.3573 0.068 Uiso 1 1 calc R . . . .
C31 C 0.1933(2) 0.63681(15) 0.36999(14) 0.0556(8) Uani 1 1 d . . . . .
C32 C 0.1074(2) 0.64756(13) 0.34088(14) 0.0475(8) Uani 1 1 d . . . . .
C33 C 0.1087(2) 0.68141(14) 0.27901(14) 0.0545(8) Uani 1 1 d . . . . .
H33 H 0.0512 0.6906 0.2588 0.065 Uiso 1 1 calc R . . . .
C34 C 0.1934(3) 0.70215(14) 0.24596(15) 0.0577(9) Uani 1 1 d . . . . .
C35 C 0.0164(2) 0.62149(14) 0.37598(14) 0.0509(8) Uani 1 1 d . . . . .
H35A H -0.0391 0.6485 0.3582 0.061 Uiso 1 1 calc R . . . .
H35B H 0.0158 0.6238 0.4203 0.061 Uiso 1 1 calc R . . . .
C36 C 0.1582(2) 0.39806(15) 0.48988(14) 0.0555(8) Uani 1 1 d . . . . .
H36A H 0.1275 0.4229 0.5201 0.067 Uiso 1 1 calc R . . . .
H36B H 0.2086 0.4225 0.4641 0.067 Uiso 1 1 calc R . . . .
C37 C 0.2002(3) 0.33365(15) 0.52403(15) 0.0670(10) Uani 1 1 d . . . . .
H37A H 0.2313 0.3099 0.4936 0.101 Uiso 1 1 calc GR . . . .
H37B H 0.1495 0.3097 0.5489 0.101 Uiso 1 1 calc GR . . . .
H37C H 0.2468 0.3398 0.5516 0.101 Uiso 1 1 calc GR . . . .
C38 C -0.1244(3) 0.57775(17) 0.23210(16) 0.0731(10) Uani 1 1 d . . . . .
H38A H -0.1780 0.5508 0.2460 0.088 Uiso 1 1 calc R . . . .
H38B H -0.0762 0.5554 0.2074 0.088 Uiso 1 1 calc R . . . .
C39 C -0.1587(3) 0.64158(18) 0.19304(18) 0.0955(14) Uani 1 1 d . . . . .
H39A H -0.1831 0.6353 0.1550 0.143 Uiso 1 1 calc GR . . . .
H39B H -0.1058 0.6688 0.1818 0.143 Uiso 1 1 calc GR . . . .
H39C H -0.2093 0.6620 0.2170 0.143 Uiso 1 1 calc GR . . . .
C40 C 0.3077(2) 0.20552(15) 0.38865(14) 0.0582(9) Uani 1 1 d . . . . .
H40A H 0.2763 0.2278 0.4207 0.070 Uiso 1 1 calc R . . . .
H40B H 0.3724 0.1894 0.4009 0.070 Uiso 1 1 calc R . . . .
C41 C 0.2528(3) 0.14992(16) 0.38706(16) 0.0792(11) Uani 1 1 d . . . . .
H41A H 0.2796 0.1303 0.3526 0.119 Uiso 1 1 calc GR . . . .
H41B H 0.1862 0.1648 0.3810 0.119 Uiso 1 1 calc GR . . . .
H41C H 0.2570 0.1185 0.4265 0.119 Uiso 1 1 calc GR . . . .
C42 C -0.0367(3) 0.3765(2) 0.16643(16) 0.0823(12) Uani 1 1 d . . . . .
H42A H -0.0275 0.3337 0.1566 0.099 Uiso 1 1 calc R . . . .
H42B H 0.0090 0.4039 0.1389 0.099 Uiso 1 1 calc R . . . .
C43 C -0.1374(3) 0.4049(3) 0.15600(19) 0.1146(17) Uani 1 1 d . . . . .
H43A H -0.1505 0.4069 0.1128 0.172 Uiso 1 1 calc GR . . . .
H43B H -0.1449 0.4479 0.1641 0.172 Uiso 1 1 calc GR . . . .
H43C H -0.1819 0.3782 0.1844 0.172 Uiso 1 1 calc GR . . . .
C44 C 0.6003(2) 0.36328(15) 0.28122(16) 0.0646(9) Uani 1 1 d . . . . .
H44A H 0.6285 0.3267 0.2637 0.078 Uiso 1 1 calc R . . . .
H44B H 0.5477 0.3487 0.3124 0.078 Uiso 1 1 calc R . . . .
C45 C 0.6744(3) 0.38810(18) 0.31198(17) 0.0793(11) Uani 1 1 d . . . . .
H45A H 0.7255 0.4032 0.2807 0.119 Uiso 1 1 calc GR . . . .
H45B H 0.7003 0.3539 0.3447 0.119 Uiso 1 1 calc GR . . . .
H45C H 0.6454 0.4233 0.3305 0.119 Uiso 1 1 calc GR . . . .
C46 C 0.3179(3) 0.3946(2) 0.01284(16) 0.0930(14) Uani 1 1 d . . . . .
H46A H 0.3848 0.3860 -0.0023 0.112 Uiso 1 1 calc R . . . .
H46B H 0.3037 0.4413 0.0062 0.112 Uiso 1 1 calc R . . . .
C47 C 0.2545(4) 0.3680(3) -0.0223(2) 0.147(2) Uani 1 1 d . . . . .
H47A H 0.2584 0.3908 -0.0661 0.221 Uiso 1 1 calc GR . . . .
H47B H 0.1890 0.3728 -0.0044 0.221 Uiso 1 1 calc GR . . . .
H47C H 0.2739 0.3228 -0.0198 0.221 Uiso 1 1 calc GR . . . .
C48 C 0.6081(3) 0.58954(19) 0.31119(17) 0.0818(11) Uani 1 1 d . . . . .
H48A H 0.6590 0.5961 0.2770 0.098 Uiso 1 1 calc R . . . .
H48B H 0.6012 0.5433 0.3249 0.098 Uiso 1 1 calc R . . . .
C49 C 0.6335(4) 0.6155(2) 0.3652(2) 0.1161(17) Uani 1 1 d . . . . .
H49A H 0.6402 0.6613 0.3513 0.174 Uiso 1 1 calc GR . . . .
H49B H 0.6936 0.5938 0.3802 0.174 Uiso 1 1 calc GR . . . .
H49C H 0.5833 0.6083 0.3991 0.174 Uiso 1 1 calc GR . . . .
C50 C 0.3325(2) 0.63341(16) 0.03288(15) 0.0630(9) Uani 1 1 d . . . . .
H50A H 0.3463 0.6785 0.0258 0.076 Uiso 1 1 calc R . . . .
H50B H 0.2727 0.6276 0.0597 0.076 Uiso 1 1 calc R . . . .
C51 C 0.3228(3) 0.61593(18) -0.02848(17) 0.0808(11) Uani 1 1 d . . . . .
H51A H 0.3805 0.6249 -0.0559 0.121 Uiso 1 1 calc GR . . . .
H51B H 0.2681 0.6410 -0.0482 0.121 Uiso 1 1 calc GR . . . .
H51C H 0.3134 0.5705 -0.0212 0.121 Uiso 1 1 calc GR . . . .
C52 C 0.2602(3) 0.6035(2) 0.46984(17) 0.1027(15) Uani 1 1 d . . . . .
H52A H 0.2736 0.6476 0.4694 0.123 Uiso 1 1 calc R . . . .
H52B H 0.3186 0.5813 0.4538 0.123 Uiso 1 1 calc R . . . .
C53 C 0.2322(3) 0.5696(3) 0.53559(17) 0.1161(17) Uani 1 1 d . . . . .
H53A H 0.2098 0.5283 0.5351 0.174 Uiso 1 1 calc GR . . . .
H53B H 0.1813 0.5954 0.5538 0.174 Uiso 1 1 calc GR . . . .
H53C H 0.2872 0.5629 0.5606 0.174 Uiso 1 1 calc GR . . . .
O10 O 0.1934(8) 0.7275(5) 0.1802(4) 0.060(2) Uani 0.64(2) 1 d . U P A 1
C56 C 0.1156(9) 0.7661(6) 0.1564(4) 0.084(3) Uani 0.64(2) 1 d . U P A 1
H56A H 0.0919 0.7948 0.1847 0.101 Uiso 0.64(2) 1 calc R . P A 1
H56B H 0.0642 0.7393 0.1540 0.101 Uiso 0.64(2) 1 calc R . P A 1
C57 C 0.1417(11) 0.8057(8) 0.0917(5) 0.118(5) Uani 0.64(2) 1 d . U P A 1
H57A H 0.0844 0.8186 0.0690 0.178 Uiso 0.64(2) 1 calc GR . P A 1
H57B H 0.1868 0.7802 0.0687 0.178 Uiso 0.64(2) 1 calc GR . P A 1
H57C H 0.1708 0.8436 0.0956 0.178 Uiso 0.64(2) 1 calc GR . P A 1
O11 O 0.2040(14) 0.7463(9) 0.1894(9) 0.075(5) Uani 0.36(2) 1 d . U P A 2
C54 C 0.1588(17) 0.7890(10) 0.1662(8) 0.090(5) Uani 0.36(2) 1 d . U P A 2
H54A H 0.1621 0.8237 0.1882 0.108 Uiso 0.36(2) 1 calc R . P A 2
H54B H 0.0921 0.7780 0.1712 0.108 Uiso 0.36(2) 1 calc R . P A 2
C55 C 0.1852(18) 0.8140(13) 0.0970(10) 0.103(7) Uani 0.36(2) 1 d . U P A 2
H55A H 0.1691 0.7838 0.0733 0.155 Uiso 0.36(2) 1 calc GR . P A 2
H55B H 0.2535 0.8189 0.0904 0.155 Uiso 0.36(2) 1 calc GR . P A 2
H55C H 0.1501 0.8553 0.0827 0.155 Uiso 0.36(2) 1 calc GR . P A 2
O12 O 1.00647(19) 0.16812(11) 0.09697(13) 0.0823(7) Uani 1 1 d . . . . .
O13 O 0.74653(17) 0.20634(11) 0.31262(11) 0.0709(7) Uani 1 1 d . . . . .
O14 O 0.67506(15) 0.01451(9) 0.48529(9) 0.0577(6) Uani 1 1 d . . . . .
O15 O 0.88466(16) -0.17938(11) 0.39842(9) 0.0646(6) Uani 1 1 d . . . . .
O16 O 1.03831(16) -0.07138(11) 0.18909(10) 0.0681(6) Uani 1 1 d . . . . .
O17 O 0.44781(16) 0.09681(10) 0.28462(10) 0.0635(6) Uani 1 1 d . . . . .
O18 O 0.49359(16) -0.14100(10) 0.37526(11) 0.0641(6) Uani 1 1 d . . . . .
O19 O 0.72593(16) -0.20905(10) 0.19289(10) 0.0630(6) Uani 1 1 d . . . . .
O22 O 0.61339(17) 0.21159(13) 0.08141(10) 0.0803(8) Uani 1 1 d . . . . .
C58 C 0.7772(2) 0.21345(14) 0.19954(17) 0.0607(9) Uani 1 1 d . . . . .
H58 H 0.8425 0.2183 0.2014 0.073 Uiso 1 1 calc R . . . .
C59 C 0.7170(2) 0.20600(14) 0.25433(15) 0.0536(8) Uani 1 1 d . . . . .
C60 C 0.6206(2) 0.19782(13) 0.25273(14) 0.0474(8) Uani 1 1 d . . . . .
C61 C 0.5861(2) 0.20029(14) 0.19499(14) 0.0533(8) Uani 1 1 d . . . . .
H61 H 0.5207 0.1961 0.1929 0.064 Uiso 1 1 calc R . . . .
C62 C 0.6461(2) 0.20879(15) 0.14007(15) 0.0588(9) Uani 1 1 d . . . . .
C63 C 0.7431(2) 0.21388(15) 0.14206(15) 0.0579(9) Uani 1 1 d . . . . .
C64 C 0.5544(2) 0.18832(13) 0.31211(13) 0.0499(8) Uani 1 1 d . . . . .
H64A H 0.4886 0.2023 0.3008 0.060 Uiso 1 1 calc R . . . .
H64B H 0.5715 0.2159 0.3389 0.060 Uiso 1 1 calc R . . . .
C65 C 0.5574(2) 0.11907(13) 0.34985(13) 0.0448(7) Uani 1 1 d . . . . .
C66 C 0.6146(2) 0.09897(14) 0.40006(13) 0.0476(8) Uani 1 1 d . . . . .
H66 H 0.6516 0.1286 0.4107 0.057 Uiso 1 1 calc R . . . .
C67 C 0.6186(2) 0.03610(14) 0.43506(13) 0.0448(7) Uani 1 1 d . . . . .
C68 C 0.5634(2) -0.00822(13) 0.42119(13) 0.0436(7) Uani 1 1 d . . . . .
C69 C 0.5062(2) 0.01193(14) 0.37079(14) 0.0499(8) Uani 1 1 d . . . . .
H69 H 0.4684 -0.0175 0.3606 0.060 Uiso 1 1 calc R . . . .
C70 C 0.5037(2) 0.07449(14) 0.33504(13) 0.0472(8) Uani 1 1 d . . . . .
C71 C 0.5663(2) -0.07788(13) 0.45766(13) 0.0492(8) Uani 1 1 d . . . . .
H71A H 0.5913 -0.0811 0.4987 0.059 Uiso 1 1 calc R . . . .
H71B H 0.5011 -0.0917 0.4651 0.059 Uiso 1 1 calc R . . . .
C72 C 0.6289(2) -0.12188(13) 0.42194(13) 0.0436(7) Uani 1 1 d . . . . .
C73 C 0.7266(2) -0.13257(13) 0.42912(13) 0.0479(8) Uani 1 1 d . . . . .
H73 H 0.7525 -0.1152 0.4591 0.057 Uiso 1 1 calc R . . . .
C74 C 0.7871(2) -0.16812(14) 0.39332(13) 0.0487(8) Uani 1 1 d . . . . .
C75 C 0.7503(2) -0.19391(13) 0.34836(13) 0.0439(7) Uani 1 1 d . . . . .
C76 C 0.6528(2) -0.18477(13) 0.34266(13) 0.0480(8) Uani 1 1 d . . . . .
H76 H 0.6268 -0.2026 0.3130 0.058 Uiso 1 1 calc R . . . .
C77 C 0.5915(2) -0.15019(13) 0.37910(14) 0.0471(8) Uani 1 1 d . . . . .
C78 C 0.8154(2) -0.22923(14) 0.30579(13) 0.0533(8) Uani 1 1 d . . . . .
H78A H 0.7807 -0.2622 0.2950 0.064 Uiso 1 1 calc R . . . .
H78B H 0.8708 -0.2509 0.3283 0.064 Uiso 1 1 calc R . . . .
C79 C 0.8505(2) -0.18380(13) 0.24547(13) 0.0448(7) Uani 1 1 d . . . . .
C80 C 0.9278(2) -0.14906(14) 0.24543(14) 0.0514(8) Uani 1 1 d . . . . .
H80 H 0.9593 -0.1546 0.2826 0.062 Uiso 1 1 calc R . . . .
C81 C 0.9601(2) -0.10600(14) 0.19173(14) 0.0505(8) Uani 1 1 d . . . . .
C82 C 0.9158(2) -0.09761(14) 0.13596(13) 0.0485(8) Uani 1 1 d . . . . .
C83 C 0.8386(2) -0.13280(14) 0.13617(14) 0.0517(8) Uani 1 1 d . . . . .
H83 H 0.8079 -0.1281 0.0988 0.062 Uiso 1 1 calc R . . . .
C84 C 0.8052(2) -0.17503(14) 0.19035(14) 0.0482(8) Uani 1 1 d . . . . .
C85 C 0.9493(2) -0.05040(15) 0.07664(14) 0.0603(9) Uani 1 1 d . . . . .
H85A H 1.0195 -0.0544 0.0720 0.072 Uiso 1 1 calc R . . . .
H85B H 0.9263 -0.0620 0.0401 0.072 Uiso 1 1 calc R . . . .
C86 C 0.9150(2) 0.01907(15) 0.07653(13) 0.0527(8) Uani 1 1 d . . . . .
C87 C 0.9755(2) 0.06124(16) 0.08625(14) 0.0546(8) Uani 1 1 d . . . . .
H87 H 1.0397 0.0464 0.0929 0.066 Uiso 1 1 calc R . . . .
C88 C 0.9462(2) 0.12525(16) 0.08669(14) 0.0528(8) Uani 1 1 d . . . . .
C89 C 0.8519(2) 0.14761(16) 0.07873(14) 0.0585(9) Uani 1 1 d . . . . .
C90 C 0.7915(3) 0.10509(19) 0.0675(2) 0.0901(14) Uani 1 1 d . . . . .
H90 H 0.7272 0.1196 0.0607 0.108 Uiso 1 1 calc R . . . .
C91 C 0.8219(3) 0.04211(19) 0.0660(2) 0.0856(13) Uani 1 1 d . . . . .
C92 C 0.8130(3) 0.21527(16) 0.08417(16) 0.0714(10) Uani 1 1 d . . . . .
H92A H 0.7805 0.2364 0.0463 0.086 Uiso 1 1 calc R . . . .
H92B H 0.8664 0.2403 0.0869 0.086 Uiso 1 1 calc R . . . .
C93 C 0.8410(3) 0.22203(19) 0.31717(19) 0.0847(12) Uani 1 1 d . . . . .
H93A H 0.8495 0.2661 0.2939 0.102 Uiso 1 1 calc R . . . .
H93B H 0.8879 0.1928 0.2991 0.102 Uiso 1 1 calc R . . . .
C94 C 0.8553(3) 0.2157(2) 0.3851(2) 0.1098(17) Uani 1 1 d . . . . .
H94A H 0.9189 0.2272 0.3892 0.165 Uiso 1 1 calc GR . . . .
H94B H 0.8485 0.1716 0.4075 0.165 Uiso 1 1 calc GR . . . .
H94C H 0.8077 0.2441 0.4028 0.165 Uiso 1 1 calc GR . . . .
C95 C 0.7245(3) 0.06105(16) 0.50447(16) 0.0686(10) Uani 1 1 d . . . . .
H95A H 0.6786 0.0950 0.5158 0.082 Uiso 1 1 calc R . . . .
H95B H 0.7691 0.0808 0.4700 0.082 Uiso 1 1 calc R . . . .
C96 C 0.7779(3) 0.02744(19) 0.56000(19) 0.0961(14) Uani 1 1 d . . . . .
H96A H 0.8234 -0.0059 0.5482 0.144 Uiso 1 1 calc GR . . . .
H96B H 0.7331 0.0082 0.5939 0.144 Uiso 1 1 calc GR . . . .
H96C H 0.8121 0.0582 0.5740 0.144 Uiso 1 1 calc GR . . . .
C97 C 0.9242(3) -0.1693(2) 0.45217(17) 0.0802(11) Uani 1 1 d . . . . .
H97A H 0.8919 -0.1934 0.4907 0.096 Uiso 1 1 calc R . . . .
H97B H 0.9167 -0.1235 0.4532 0.096 Uiso 1 1 calc R . . . .
C98 C 1.0286(3) -0.1924(3) 0.4476(2) 0.1300(19) Uani 1 1 d . . . . .
H98A H 1.0599 -0.1681 0.4094 0.195 Uiso 1 1 calc GR . . . .
H98B H 1.0350 -0.2377 0.4465 0.195 Uiso 1 1 calc GR . . . .
H98C H 1.0584 -0.1864 0.4839 0.195 Uiso 1 1 calc GR . . . .
C99 C 1.0841(3) -0.0768(2) 0.24587(18) 0.0831(12) Uani 1 1 d . . . . .
H99A H 1.1071 -0.1216 0.2626 0.100 Uiso 1 1 calc R . . . .
H99B H 1.0392 -0.0620 0.2778 0.100 Uiso 1 1 calc R . . . .
C100 C 1.1672(3) -0.0351(2) 0.2292(2) 0.1259(19) Uani 1 1 d . . . . .
H10A H 1.2141 -0.0528 0.2008 0.189 Uiso 1 1 calc GR . . . .
H10B H 1.1965 -0.0339 0.2673 0.189 Uiso 1 1 calc GR . . . .
H10C H 1.1442 0.0081 0.2088 0.189 Uiso 1 1 calc GR . . . .
C101 C 1.1058(3) 0.1546(2) 0.0838(2) 0.0993(14) Uani 1 1 d . . . . .
H10D H 1.1182 0.1480 0.0407 0.119 Uiso 1 1 calc R . . . .
H10E H 1.1287 0.1153 0.1129 0.119 Uiso 1 1 calc R . . . .
C102 C 1.1574(4) 0.2100(2) 0.0909(3) 0.133(2) Uani 1 1 d . . . . .
H10F H 1.1374 0.2481 0.0601 0.200 Uiso 1 1 calc GR . . . .
H10G H 1.2259 0.2000 0.0843 0.200 Uiso 1 1 calc GR . . . .
H10H H 1.1422 0.2177 0.1330 0.200 Uiso 1 1 calc GR . . . .
C103 C 0.3952(3) 0.05339(18) 0.26484(17) 0.0781(11) Uani 1 1 d . . . . .
H10I H 0.3492 0.0345 0.2989 0.094 Uiso 1 1 calc R . . . .
H10J H 0.4382 0.0186 0.2526 0.094 Uiso 1 1 calc R . . . .
C104 C 0.3434(4) 0.0913(2) 0.2093(2) 0.1182(19) Uani 1 1 d . . . . .
H10K H 0.3898 0.1084 0.1754 0.177 Uiso 1 1 calc GR . . . .
H10L H 0.3028 0.1265 0.2217 0.177 Uiso 1 1 calc GR . . . .
H10M H 0.3042 0.0634 0.1950 0.177 Uiso 1 1 calc GR . . . .
C105 C 0.4503(3) -0.17746(19) 0.3402(2) 0.0817(12) Uani 1 1 d . . . . .
H10N H 0.4689 -0.2234 0.3548 0.098 Uiso 1 1 calc R . . . .
H10O H 0.4712 -0.1648 0.2954 0.098 Uiso 1 1 calc R . . . .
C106 C 0.3439(3) -0.1645(3) 0.3499(3) 0.130(2) Uani 1 1 d . . . . .
H10P H 0.3125 -0.1853 0.3232 0.195 Uiso 1 1 calc GR . . . .
H10Q H 0.3269 -0.1185 0.3392 0.195 Uiso 1 1 calc GR . . . .
H10R H 0.3232 -0.1812 0.3937 0.195 Uiso 1 1 calc GR . . . .
C107 C 0.6872(3) -0.21028(19) 0.13592(17) 0.0846(12) Uani 1 1 d . . . . .
H10S H 0.7359 -0.2278 0.1077 0.101 Uiso 1 1 calc R . . . .
H10T H 0.6644 -0.1667 0.1146 0.101 Uiso 1 1 calc R . . . .
C108 C 0.6054(3) -0.2524(2) 0.1529(2) 0.1169(18) Uani 1 1 d . . . . .
H10U H 0.5822 -0.2593 0.1147 0.175 Uiso 1 1 calc GR . . . .
H10V H 0.5540 -0.2316 0.1760 0.175 Uiso 1 1 calc GR . . . .
H10W H 0.6271 -0.2934 0.1788 0.175 Uiso 1 1 calc GR . . . .
C111 C 0.5153(3) 0.2194(2) 0.07514(17) 0.0880(12) Uani 1 1 d . . . . .
H11A H 0.4882 0.2595 0.0868 0.106 Uiso 1 1 calc R . . . .
H11B H 0.4842 0.1837 0.1033 0.106 Uiso 1 1 calc R . . . .
C112 C 0.4977(3) 0.2213(3) 0.00832(19) 0.1269(19) Uani 1 1 d . . . . .
H11C H 0.5217 0.2598 -0.0187 0.190 Uiso 1 1 calc GR . . . .
H11D H 0.4294 0.2218 0.0047 0.190 Uiso 1 1 calc GR . . . .
H11E H 0.5305 0.1836 -0.0043 0.190 Uiso 1 1 calc GR . . . .
O21 O 0.7481(5) 0.0030(3) 0.0731(4) 0.093(2) Uani 0.513(3) 1 d . U P B 1
C9B C 0.6475(7) 0.0183(5) 0.0970(6) 0.136(3) Uani 0.513(3) 1 d D U P B 1
H9BA H 0.6083 0.0329 0.0609 0.164 Uiso 0.513(3) 1 calc R . P B 1
H9BB H 0.6464 0.0541 0.1183 0.164 Uiso 0.513(3) 1 calc R . P B 1
C10B C 0.6018(12) -0.0382(7) 0.1429(9) 0.247(8) Uani 0.513(3) 1 d D U P B 1
H10X H 0.6192 -0.0775 0.1278 0.370 Uiso 0.513(3) 1 calc GR . P B 1
H10Y H 0.5326 -0.0297 0.1455 0.370 Uiso 0.513(3) 1 calc GR . P B 1
H H 0.6247 -0.0431 0.1844 0.370 Uiso 0.513(3) 1 calc GR . P B 1
O20 O 0.7779(5) -0.0042(3) 0.0364(3) 0.0680(18) Uani 0.487(3) 1 d . . P B 2
C109 C 0.6996(6) 0.0202(4) 0.0005(4) 0.090(3) Uani 0.487(3) 1 d . . P B 2
H10Z H 0.7198 0.0534 -0.0360 0.108 Uiso 0.487(3) 1 calc R . P B 2
HA H 0.6494 0.0401 0.0260 0.108 Uiso 0.487(3) 1 calc R . P B 2
C110 C 0.6620(10) -0.0311(5) -0.0208(6) 0.129(5) Uani 0.487(3) 1 d . . P B 2
H11F H 0.7130 -0.0528 -0.0434 0.193 Uiso 0.487(3) 1 calc GR . P B 2
H11G H 0.6115 -0.0132 -0.0486 0.193 Uiso 0.487(3) 1 calc GR . P B 2
H11H H 0.6362 -0.0616 0.0152 0.193 Uiso 0.487(3) 1 calc GR . P B 2
C129 C 0.7820(3) 0.0175(2) 0.2658(2) 0.1148(15) Uani 1 1 d . U . . .
H12A H 0.7587 -0.0229 0.2890 0.172 Uiso 1 1 calc GR . . . .
H12B H 0.8040 0.0140 0.2232 0.172 Uiso 1 1 calc GR . . . .
H12C H 0.7306 0.0516 0.2646 0.172 Uiso 1 1 calc GR . . . .
C130 C 0.8628(3) 0.03281(18) 0.29761(19) 0.0787(10) Uani 1 1 d . U . . .
C131 C 0.8714(3) 0.0107(2) 0.3616(2) 0.0990(13) Uani 1 1 d . U . . .
H131 H 0.8253 -0.0151 0.3861 0.119 Uiso 1 1 calc R . . . .
C132 C 0.9468(4) 0.0260(2) 0.3901(2) 0.1160(16) Uani 1 1 d . U . . .
H132 H 0.9524 0.0091 0.4333 0.139 Uiso 1 1 calc R . . . .
C133 C 1.0114(4) 0.0639(2) 0.3579(2) 0.1172(16) Uani 1 1 d . U . . .
H133 H 1.0620 0.0735 0.3785 0.141 Uiso 1 1 calc R . . . .
C134 C 1.0052(3) 0.0890(2) 0.2957(2) 0.1012(13) Uani 1 1 d . U . . .
C135 C 0.9318(3) 0.0722(2) 0.26583(19) 0.0891(12) Uani 1 1 d . U . . .
H135 H 0.9290 0.0883 0.2222 0.107 Uiso 1 1 calc R . . . .
C136 C 1.0746(4) 0.1385(3) 0.2607(3) 0.165(2) Uani 1 1 d . U . . .
H13A H 1.0674 0.1755 0.2800 0.247 Uiso 1 1 calc GR . . . .
H13B H 1.0603 0.1521 0.2169 0.247 Uiso 1 1 calc GR . . . .
H13C H 1.1400 0.1191 0.2632 0.247 Uiso 1 1 calc GR . . . .
C121 C 0.8666(3) 0.4549(3) -0.1351(2) 0.1021(13) Uani 1 1 d . U . . .
C122 C 0.8613(4) 0.4945(3) -0.0913(3) 0.1336(17) Uani 1 1 d . U . . .
H122 H 0.8295 0.5359 -0.0999 0.160 Uiso 1 1 calc R . . . .
C123 C 0.9041(5) 0.4711(4) -0.0351(3) 0.170(2) Uani 1 1 d . U . . .
H123 H 0.9022 0.4974 -0.0057 0.204 Uiso 1 1 calc R . . . .
C124 C 0.9497(5) 0.4097(4) -0.0215(3) 0.158(2) Uani 1 1 d . U . . .
H124 H 0.9774 0.3948 0.0172 0.189 Uiso 1 1 calc R . . . .
C125 C 0.9552(4) 0.3706(4) -0.0631(3) 0.1344(17) Uani 1 1 d . U . . .
C126 C 0.9131(3) 0.3945(3) -0.1184(2) 0.1081(14) Uani 1 1 d . U . . .
H126 H 0.9161 0.3676 -0.1472 0.130 Uiso 1 1 calc R . . . .
C127 C 0.8211(4) 0.4760(3) -0.1956(2) 0.1273(17) Uani 1 1 d . U . . .
H12D H 0.7698 0.5091 -0.1919 0.191 Uiso 1 1 calc GR . . . .
H12E H 0.7951 0.4396 -0.2057 0.191 Uiso 1 1 calc GR . . . .
H12F H 0.8685 0.4930 -0.2288 0.191 Uiso 1 1 calc GR . . . .
C128 C 1.0047(5) 0.3033(3) -0.0462(3) 0.183(2) Uani 1 1 d . U . . .
H12G H 1.0681 0.3025 -0.0681 0.274 Uiso 1 1 calc GR . . . .
H12H H 0.9673 0.2732 -0.0586 0.274 Uiso 1 1 calc GR . . . .
H12I H 1.0105 0.2912 -0.0010 0.274 Uiso 1 1 calc GR . . . .
C113 C 0.3110(3) 0.4525(2) 0.3198(2) 0.1074(14) Uani 1 1 d . U . . .
H11I H 0.2718 0.4910 0.3258 0.161 Uiso 1 1 calc GR . . . .
H11J H 0.2701 0.4183 0.3213 0.161 Uiso 1 1 calc GR . . . .
H11K H 0.3474 0.4615 0.2792 0.161 Uiso 1 1 calc GR . . . .
C114 C 0.3784(3) 0.4322(2) 0.37088(18) 0.0805(10) Uani 1 1 d . U . . .
C115 C 0.4264(4) 0.4768(2) 0.3892(2) 0.1121(15) Uani 1 1 d . U . . .
H115 H 0.4174 0.5205 0.3692 0.134 Uiso 1 1 calc R . . . .
C116 C 0.4863(5) 0.4585(3) 0.4357(3) 0.1366(19) Uani 1 1 d . U . . .
H116 H 0.5173 0.4901 0.4480 0.164 Uiso 1 1 calc R . . . .
C117 C 0.5038(4) 0.3954(3) 0.4657(2) 0.1132(15) Uani 1 1 d . U . . .
H117 H 0.5456 0.3840 0.4983 0.136 Uiso 1 1 calc R . . . .
C118 C 0.4586(3) 0.3485(2) 0.44740(19) 0.0875(11) Uani 1 1 d . U . . .
C119 C 0.3963(3) 0.36872(19) 0.40055(17) 0.0781(10) Uani 1 1 d . U . . .
H119 H 0.3644 0.3376 0.3882 0.094 Uiso 1 1 calc R . . . .
C120 C 0.4766(4) 0.2785(2) 0.4785(2) 0.1322(18) Uani 1 1 d . U . . .
H12J H 0.5242 0.2737 0.5089 0.198 Uiso 1 1 calc GR . . . .
H12K H 0.4998 0.2542 0.4467 0.198 Uiso 1 1 calc GR . . . .
H12L H 0.4173 0.2624 0.4998 0.198 Uiso 1 1 calc GR . . . .
C141 C 0.3914(4) 0.0125(4) 0.0813(2) 0.135(3) Uani 0.487(3) 1 d D U P B 3
C142 C 0.4704(5) 0.0235(3) 0.1097(3) 0.130(3) Uani 0.487(3) 1 d DG U P B 3
H142 H 0.4891 0.0655 0.1037 0.156 Uiso 0.487(3) 1 calc R . P B 3
C137 C 0.5218(4) -0.0275(4) 0.1470(2) 0.124(3) Uani 0.487(3) 1 d DG U P B 3
C138 C 0.4942(5) -0.0896(3) 0.1559(3) 0.162(4) Uani 0.487(3) 1 d DG U P B 3
H138 H 0.5289 -0.1241 0.1811 0.194 Uiso 0.487(3) 1 calc R . P B 3
C139 C 0.4151(6) -0.1007(3) 0.1274(4) 0.174(5) Uani 0.487(3) 1 d G U P B 3
H139 H 0.3964 -0.1426 0.1334 0.209 Uiso 0.487(3) 1 calc R . P B 3
C140 C 0.3637(4) -0.0496(4) 0.0901(3) 0.148(4) Uani 0.487(3) 1 d DG U P B 3
H140 H 0.3103 -0.0571 0.0708 0.178 Uiso 0.487(3) 1 calc R . P B 3
C143 C 0.6083(6) -0.0116(6) 0.1769(4) 0.175(5) Uani 0.487(3) 1 d D U P B 3
H14C H 0.6590 0.0007 0.1444 0.263 Uiso 0.487(3) 1 calc GR . P B 3
H14D H 0.6312 -0.0491 0.2075 0.263 Uiso 0.487(3) 1 calc GR . P B 3
H14E H 0.5892 0.0236 0.1979 0.263 Uiso 0.487(3) 1 calc GR . P B 3
C144 C 0.3371(8) 0.0664(6) 0.0419(4) 0.186(7) Uani 0.487(3) 1 d D U P B 3
H14F H 0.3751 0.1032 0.0304 0.279 Uiso 0.487(3) 1 calc GR . P B 3
H14G H 0.2780 0.0776 0.0652 0.279 Uiso 0.487(3) 1 calc GR . P B 3
H14H H 0.3223 0.0540 0.0040 0.279 Uiso 0.487(3) 1 calc GR . P B 3

loop_
_atom_site_aniso_label
_atom_site_aniso_U_11
_atom_site_aniso_U_22
_atom_site_aniso_U_33
_atom_site_aniso_U_23
_atom_site_aniso_U_13
_atom_site_aniso_U_12
O1 0.0690(15) 0.0496(13) 0.0544(13) -0.0029(11) -0.0184(12) -0.0045(11)
O2 0.0622(15) 0.0874(16) 0.0461(13) -0.0137(11) -0.0106(11) 0.0063(13)
O3 0.0540(14) 0.0621(13) 0.0478(13) 0.0076(11) 0.0010(11) -0.0007(11)
O4 0.0822(17) 0.0464(13) 0.0639(14) 0.0066(11) -0.0230(13) -0.0175(12)
O5 0.0888(18) 0.0786(16) 0.0468(14) 0.0061(12) -0.0112(13) -0.0340(14)
O6 0.0792(18) 0.0708(15) 0.0603(15) -0.0200(12) -0.0055(13) -0.0099(13)
O7 0.0711(16) 0.0610(14) 0.0507(14) -0.0110(11) -0.0079(12) 0.0129(12)
O8 0.0755(17) 0.1086(19) 0.0486(15) 0.0056(13) -0.0091(13) -0.0312(15)
O9 0.0809(17) 0.0551(14) 0.0610(14) -0.0049(11) -0.0229(13) 0.0037(12)
C1 0.0459(19) 0.047(2) 0.0404(18) -0.0019(15) 0.0018(15) -0.0028(15)
C2 0.0408(18) 0.0474(19) 0.0391(17) -0.0040(15) 0.0061(14) -0.0070(15)
C3 0.047(2) 0.056(2) 0.0453(18) -0.0091(16) -0.0027(15) -0.0059(16)
C4 0.048(2) 0.049(2) 0.0451(19) 0.0008(16) 0.0010(16) 0.0017(16)
C5 0.0450(18) 0.0463(19) 0.0392(17) -0.0077(15) 0.0060(15) -0.0046(15)
C6 0.0486(19) 0.053(2) 0.0409(18) -0.0076(15) -0.0007(15) -0.0059(16)
C7 0.050(2) 0.0500(19) 0.0441(18) -0.0034(14) 0.0026(15) -0.0114(15)
C8 0.049(2) 0.0432(17) 0.0405(19) -0.0062(14) 0.0007(15) -0.0113(15)
C9 0.056(2) 0.0455(18) 0.0348(17) -0.0021(14) 0.0010(16) -0.0117(16)
C10 0.049(2) 0.0414(17) 0.0433(19) 0.0013(14) 0.0009(16) -0.0080(15)
C11 0.052(2) 0.0384(17) 0.0420(19) -0.0056(14) 0.0037(16) -0.0129(15)
C12 0.061(2) 0.0529(19) 0.0359(17) -0.0037(15) -0.0009(17) -0.0101(17)
C13 0.050(2) 0.0509(19) 0.047(2) -0.0080(15) -0.0077(17) -0.0064(16)
C14 0.059(2) 0.0456(18) 0.0453(18) -0.0081(14) 0.0022(16) -0.0088(16)
C15 0.053(2) 0.0392(17) 0.0399(18) -0.0052(14) 0.0086(15) -0.0074(15)
C16 0.061(2) 0.0394(18) 0.0398(17) 0.0020(14) 0.0002(16) -0.0070(16)
C17 0.053(2) 0.0426(18) 0.0455(19) -0.0052(15) -0.0007(16) -0.0056(16)
C18 0.0472(19) 0.0414(17) 0.0402(18) -0.0053(15) 0.0100(15) -0.0042(15)
C19 0.064(2) 0.0427(18) 0.0396(18) 0.0021(14) 0.0052(16) -0.0078(17)
C20 0.056(2) 0.054(2) 0.0399(19) -0.0075(16) 0.0018(16) -0.0103(17)
C21 0.053(2) 0.0423(18) 0.0455(18) -0.0017(14) 0.0092(15) -0.0077(15)
C22 0.051(2) 0.0371(17) 0.0464(19) -0.0031(15) 0.0111(15) -0.0116(15)
C23 0.053(2) 0.0447(19) 0.054(2) -0.0028(16) 0.0036(16) -0.0102(16)
C24 0.063(2) 0.0471(19) 0.049(2) -0.0086(16) 0.0070(17) -0.0192(18)
C25 0.056(2) 0.0410(18) 0.054(2) -0.0070(16) 0.0118(17) -0.0155(16)
C26 0.052(2) 0.0458(19) 0.057(2) -0.0047(16) 0.0049(16) -0.0051(16)
C27 0.057(2) 0.0450(19) 0.0444(19) -0.0033(16) 0.0063(16) -0.0076(17)
C28 0.066(2) 0.052(2) 0.062(2) -0.0156(17) 0.0138(18) -0.0135(17)
C29 0.062(2) 0.0459(18) 0.052(2) -0.0156(16) 0.0132(18) -0.0099(17)
C30 0.057(2) 0.060(2) 0.055(2) -0.0148(17) 0.0005(18) -0.0097(17)
C31 0.063(2) 0.057(2) 0.046(2) -0.0082(16) 0.0010(18) -0.0111(18)
C32 0.055(2) 0.0410(17) 0.0443(19) -0.0100(15) 0.0061(16) -0.0035(15)
C33 0.056(2) 0.0515(19) 0.052(2) -0.0075(16) 0.0014(17) 0.0016(16)
C34 0.068(3) 0.048(2) 0.050(2) -0.0035(16) 0.0118(19) -0.0013(18)
C35 0.050(2) 0.053(2) 0.0469(18) -0.0080(15) 0.0050(15) -0.0020(16)
C36 0.058(2) 0.059(2) 0.0468(19) -0.0051(16) -0.0017(16) -0.0087(17)
C37 0.079(3) 0.065(2) 0.052(2) -0.0035(17) -0.0154(18) 0.0042(19)
C38 0.082(3) 0.071(2) 0.064(2) -0.0083(19) -0.023(2) 0.007(2)
C39 0.123(4) 0.085(3) 0.073(3) 0.000(2) -0.039(3) 0.010(3)
C40 0.065(2) 0.059(2) 0.0426(19) -0.0004(16) -0.0003(16) 0.0040(18)
C41 0.121(3) 0.052(2) 0.058(2) -0.0018(17) 0.002(2) -0.010(2)
C42 0.066(3) 0.129(3) 0.050(2) -0.014(2) -0.0138(19) -0.001(2)
C43 0.079(3) 0.195(5) 0.065(3) -0.020(3) -0.026(2) 0.010(3)
C44 0.067(2) 0.053(2) 0.069(2) -0.0003(18) -0.0152(19) -0.0015(18)
C45 0.082(3) 0.083(3) 0.073(3) -0.010(2) -0.024(2) -0.009(2)
C46 0.124(4) 0.105(3) 0.049(2) 0.009(2) -0.022(2) -0.048(3)
C47 0.203(6) 0.176(5) 0.072(3) 0.004(3) -0.047(4) -0.096(5)
C48 0.098(3) 0.081(3) 0.068(3) -0.013(2) -0.018(2) -0.013(2)
C49 0.160(5) 0.099(3) 0.102(3) -0.028(3) -0.053(3) -0.016(3)
C50 0.062(2) 0.061(2) 0.062(2) -0.0095(17) -0.0021(18) -0.0014(18)
C51 0.093(3) 0.078(3) 0.070(3) -0.017(2) -0.021(2) 0.014(2)
C52 0.101(3) 0.151(4) 0.056(3) -0.007(3) -0.016(2) -0.040(3)
C53 0.095(3) 0.199(5) 0.050(2) -0.003(3) -0.010(2) -0.042(3)
O10 0.070(3) 0.055(4) 0.046(3) -0.003(3) 0.013(2) -0.002(3)
C56 0.086(5) 0.090(5) 0.060(3) 0.003(3) 0.007(3) 0.015(4)
C57 0.110(9) 0.130(7) 0.075(4) 0.030(4) 0.021(5) 0.030(7)
O11 0.081(6) 0.069(7) 0.065(6) 0.004(5) 0.001(5) -0.004(6)
C54 0.089(8) 0.081(7) 0.081(6) 0.011(5) 0.006(5) 0.008(6)
C55 0.098(13) 0.101(10) 0.082(6) 0.025(5) 0.005(6) 0.015(11)
O12 0.0692(19) 0.0691(16) 0.114(2) -0.0259(14) -0.0221(15) -0.0045(14)
O13 0.0694(17) 0.0774(16) 0.0662(16) -0.0029(12) -0.0184(13) -0.0234(13)
O14 0.0701(15) 0.0504(13) 0.0504(13) 0.0005(10) -0.0112(12) -0.0140(11)
O15 0.0569(16) 0.0850(16) 0.0490(13) -0.0107(11) -0.0075(11) 0.0021(12)
O16 0.0619(15) 0.0792(16) 0.0605(15) -0.0027(12) -0.0044(12) -0.0214(13)
O17 0.0700(16) 0.0566(13) 0.0645(15) -0.0039(11) -0.0199(13) -0.0144(12)
O18 0.0546(16) 0.0634(14) 0.0813(16) -0.0294(12) -0.0045(12) -0.0069(12)
O19 0.0695(16) 0.0654(14) 0.0517(14) 0.0000(11) -0.0043(12) -0.0232(13)
O22 0.0640(17) 0.119(2) 0.0441(14) 0.0024(13) -0.0047(12) 0.0112(14)
C58 0.045(2) 0.055(2) 0.072(3) 0.0088(17) -0.0011(19) -0.0090(16)
C59 0.057(2) 0.0443(19) 0.054(2) 0.0039(15) -0.0092(19) -0.0078(16)
C60 0.049(2) 0.0403(17) 0.0466(19) 0.0052(14) -0.0043(16) -0.0056(15)
C61 0.046(2) 0.0540(19) 0.053(2) 0.0022(15) -0.0035(17) -0.0011(15)
C62 0.053(2) 0.070(2) 0.043(2) 0.0066(16) -0.0041(18) 0.0025(17)
C63 0.052(2) 0.055(2) 0.052(2) 0.0140(16) 0.0038(18) -0.0023(16)
C64 0.056(2) 0.0427(18) 0.0476(19) -0.0042(14) -0.0013(16) -0.0038(15)
C65 0.0490(19) 0.0429(18) 0.0403(17) -0.0077(14) 0.0044(15) -0.0035(15)
C66 0.052(2) 0.0449(19) 0.0461(18) -0.0103(15) -0.0006(16) -0.0097(15)
C67 0.0506(19) 0.0479(19) 0.0329(17) -0.0041(15) 0.0012(15) -0.0037(16)
C68 0.0482(19) 0.0429(18) 0.0382(17) -0.0108(14) 0.0097(15) -0.0042(15)
C69 0.053(2) 0.0466(19) 0.0513(19) -0.0118(16) 0.0016(16) -0.0109(15)
C70 0.0477(19) 0.050(2) 0.0414(18) -0.0062(15) -0.0009(15) -0.0029(16)
C71 0.060(2) 0.0432(18) 0.0414(17) -0.0050(14) 0.0057(15) -0.0089(15)
C72 0.054(2) 0.0379(17) 0.0347(17) -0.0001(13) 0.0037(15) -0.0092(15)
C73 0.063(2) 0.0464(18) 0.0311(16) -0.0021(14) -0.0011(15) -0.0087(16)
C74 0.052(2) 0.0508(19) 0.0362(17) 0.0034(15) 0.0002(16) -0.0037(16)
C75 0.058(2) 0.0345(16) 0.0334(17) 0.0027(13) 0.0008(15) -0.0046(15)
C76 0.064(2) 0.0394(17) 0.0387(17) -0.0037(14) -0.0026(16) -0.0065(16)
C77 0.051(2) 0.0404(17) 0.0471(19) -0.0043(15) 0.0000(16) -0.0049(15)
C78 0.066(2) 0.0452(18) 0.0427(18) -0.0029(15) 0.0051(16) -0.0006(16)
C79 0.050(2) 0.0417(17) 0.0384(18) -0.0053(14) 0.0056(15) 0.0025(15)
C80 0.054(2) 0.0553(19) 0.0421(19) -0.0061(16) -0.0027(16) -0.0004(17)
C81 0.045(2) 0.0546(19) 0.050(2) -0.0090(16) 0.0060(16) -0.0111(16)
C82 0.054(2) 0.0495(19) 0.0389(18) -0.0064(14) 0.0081(15) -0.0075(16)
C83 0.059(2) 0.0532(19) 0.0402(19) -0.0056(15) -0.0004(16) -0.0048(17)
C84 0.051(2) 0.0432(18) 0.048(2) -0.0057(15) 0.0030(16) -0.0101(16)
C85 0.067(2) 0.070(2) 0.0403(19) -0.0025(16) 0.0076(16) -0.0210(19)
C86 0.057(2) 0.059(2) 0.0343(17) 0.0065(15) 0.0033(15) -0.0150(19)
C87 0.045(2) 0.065(2) 0.0477(19) -0.0027(16) 0.0054(15) -0.0077(18)
C88 0.050(2) 0.061(2) 0.0430(19) -0.0023(16) 0.0046(15) -0.0100(19)
C89 0.053(2) 0.062(2) 0.0467(19) 0.0160(16) 0.0080(16) -0.012(2)
C90 0.049(2) 0.067(3) 0.132(4) 0.031(2) -0.015(2) -0.010(2)
C91 0.066(3) 0.061(3) 0.118(3) 0.024(2) -0.032(2) -0.026(2)
C92 0.065(2) 0.062(2) 0.068(2) 0.0157(18) 0.0141(19) -0.0003(18)
C93 0.082(3) 0.075(3) 0.099(3) -0.003(2) -0.032(2) -0.026(2)
C94 0.139(4) 0.096(3) 0.096(3) 0.021(2) -0.061(3) -0.059(3)
C95 0.072(2) 0.062(2) 0.068(2) 0.0025(18) -0.020(2) -0.0153(19)
C96 0.115(4) 0.088(3) 0.085(3) 0.007(2) -0.046(3) -0.026(3)
C97 0.076(3) 0.103(3) 0.064(2) -0.016(2) -0.024(2) -0.004(2)
C98 0.079(3) 0.204(6) 0.114(4) -0.047(4) -0.042(3) 0.014(3)
C99 0.075(3) 0.095(3) 0.081(3) -0.009(2) -0.022(2) -0.024(2)
C100 0.098(4) 0.134(4) 0.144(4) 0.004(3) -0.043(3) -0.052(3)
C101 0.074(3) 0.086(3) 0.142(4) -0.021(3) -0.019(3) -0.023(2)
C102 0.116(4) 0.096(3) 0.191(6) -0.006(3) -0.058(4) -0.038(3)
C103 0.098(3) 0.071(2) 0.069(2) -0.008(2) -0.021(2) -0.029(2)
C104 0.150(4) 0.106(3) 0.102(3) 0.018(3) -0.071(3) -0.063(3)
C105 0.064(3) 0.086(3) 0.109(3) -0.046(2) -0.022(2) -0.003(2)
C106 0.066(3) 0.153(5) 0.208(6) -0.110(4) -0.033(3) -0.002(3)
C107 0.085(3) 0.098(3) 0.070(3) 0.003(2) -0.020(2) -0.039(2)
C108 0.107(4) 0.141(4) 0.100(3) 0.021(3) -0.038(3) -0.073(3)
C111 0.073(3) 0.127(4) 0.060(2) -0.003(2) -0.013(2) -0.020(2)
C112 0.112(4) 0.200(5) 0.067(3) 0.001(3) -0.025(3) -0.053(4)
O21 0.070(4) 0.063(4) 0.146(7) -0.016(4) -0.018(4) -0.013(3)
C9B 0.078(4) 0.111(6) 0.220(8) -0.033(5) -0.007(5) -0.019(4)
C10B 0.185(10) 0.159(9) 0.356(14) -0.010(9) 0.084(10) -0.032(8)
O20 0.058(4) 0.068(4) 0.077(4) -0.004(3) -0.021(3) -0.013(3)
C109 0.079(6) 0.090(6) 0.102(7) -0.005(5) -0.037(5) -0.015(5)
C110 0.126(9) 0.116(9) 0.166(11) -0.050(8) -0.065(9) -0.018(8)
C129 0.092(3) 0.112(3) 0.145(4) -0.035(3) -0.023(3) 0.000(3)
C130 0.070(2) 0.067(2) 0.088(2) -0.0018(18) -0.0019(18) 0.0048(18)
C131 0.089(3) 0.096(3) 0.095(2) 0.008(2) 0.004(2) -0.008(2)
C132 0.115(3) 0.124(4) 0.095(3) 0.011(3) -0.021(2) -0.008(3)
C133 0.101(3) 0.128(4) 0.111(3) 0.007(3) -0.028(2) -0.010(3)
C134 0.081(3) 0.108(3) 0.104(3) 0.003(2) -0.009(2) -0.013(2)
C135 0.082(3) 0.095(3) 0.077(2) 0.008(2) -0.0055(19) -0.005(2)
C136 0.135(4) 0.176(5) 0.174(5) -0.009(4) 0.018(4) -0.064(4)
C121 0.084(3) 0.131(3) 0.085(3) -0.005(2) 0.008(2) -0.033(2)
C122 0.107(4) 0.180(4) 0.120(3) -0.042(3) 0.019(3) -0.046(3)
C123 0.139(5) 0.261(6) 0.118(4) -0.053(4) 0.000(3) -0.037(4)
C124 0.114(5) 0.263(5) 0.094(3) -0.024(3) 0.001(3) -0.042(4)
C125 0.092(3) 0.215(4) 0.080(3) 0.010(3) 0.001(3) -0.034(3)
C126 0.096(3) 0.143(3) 0.077(3) 0.000(2) -0.004(2) -0.027(3)
C127 0.125(4) 0.137(4) 0.108(3) -0.001(3) -0.010(3) -0.008(3)
C128 0.143(5) 0.224(5) 0.143(5) 0.043(4) -0.023(4) -0.014(4)
C113 0.112(3) 0.108(3) 0.094(3) -0.011(2) 0.004(2) -0.004(3)
C114 0.080(3) 0.084(2) 0.075(2) -0.0183(18) 0.0242(18) -0.0199(19)
C115 0.130(4) 0.096(3) 0.113(3) -0.026(2) 0.011(3) -0.035(3)
C116 0.161(5) 0.135(3) 0.126(4) -0.032(3) -0.014(3) -0.054(3)
C117 0.106(3) 0.145(3) 0.096(3) -0.023(3) -0.010(3) -0.050(3)
C118 0.076(3) 0.115(3) 0.069(2) -0.0111(19) 0.0080(19) -0.029(2)
C119 0.081(3) 0.085(2) 0.070(2) -0.0175(17) 0.0060(18) -0.0257(19)
C120 0.141(5) 0.127(3) 0.120(4) 0.008(3) -0.035(3) -0.023(3)
C141 0.117(6) 0.182(7) 0.104(7) -0.043(5) 0.001(5) 0.014(5)
C142 0.110(6) 0.176(7) 0.107(6) -0.061(5) 0.006(4) 0.026(5)
C137 0.104(6) 0.182(7) 0.089(6) -0.062(5) 0.015(4) 0.033(5)
C138 0.170(8) 0.195(7) 0.124(8) -0.057(6) -0.004(6) 0.011(5)
C139 0.188(9) 0.196(7) 0.137(10) -0.033(6) -0.015(7) -0.006(6)
C140 0.149(7) 0.192(7) 0.103(7) -0.043(6) 0.011(5) -0.004(6)
C143 0.129(7) 0.233(11) 0.196(12) -0.135(9) -0.039(7) 0.060(7)
C144 0.168(11) 0.195(9) 0.188(14) -0.022(8) -0.050(10) 0.010(8)

loop_
_atom_type_symbol
_atom_type_description
_atom_type_scat_dispersion_real
_atom_type_scat_dispersion_imag
_atom_type_scat_source
C C 0.0033 0.0016 'International Tables Vol C Tables 4.2.6.8 and 6.1.1.4'
H H 0.0000 0.0000 'International Tables Vol C Tables 4.2.6.8 and 6.1.1.4'
O O 0.0106 0.0060 'International Tables Vol C Tables 4.2.6.8 and 6.1.1.4'

loop_
_geom_angle_atom_site_label_1
_geom_angle_atom_site_label_2
_geom_angle_atom_site_label_3
_geom_angle
C1 O1 C36 118.0(2)
C13 O2 C42 119.0(3)
C10 O3 C40 117.8(2)
C17 O4 C44 118.9(2)
C20 O5 C46 116.5(3)
C24 O6 C48 117.9(3)
C27 O7 C50 118.9(2)
C52 O8 C31 120.9(3)
C4 O9 C38 118.2(2)
O1 C1 C2 115.7(3)
C6 C1 O1 123.9(3)
C6 C1 C2 120.3(3)
C1 C2 C7 121.7(3)
C3 C2 C1 117.8(3)
C3 C2 C7 120.5(3)
C2 C3 H3 119.3
C4 C3 C2 121.5(3)
C4 C3 H3 119.3
O9 C4 C3 123.0(3)
O9 C4 C5 116.4(3)
C3 C4 C5 120.6(3)
C4 C5 C6 117.8(3)
C4 C5 C35 121.3(3)
C6 C5 C35 120.9(3)
C1 C6 C5 121.9(3)
C1 C6 H6 119.1
C5 C6 H6 119.1
C2 C7 H7A 109.2
C2 C7 H7B 109.2
H7A C7 H7B 107.9
C8 C7 C2 112.2(2)
C8 C7 H7A 109.2
C8 C7 H7B 109.2
C9 C8 C7 121.0(3)
C9 C8 C13 117.5(3)
C13 C8 C7 121.4(3)
C8 C9 H9 118.9
C8 C9 C10 122.1(3)
C10 C9 H9 118.9
O3 C10 C9 122.7(3)
C11 C10 O3 116.8(3)
C11 C10 C9 120.4(3)
C10 C11 C12 117.6(3)
C10 C11 C14 121.9(3)
C12 C11 C14 120.4(3)
C11 C12 H12 119.2
C13 C12 C11 121.5(3)
C13 C12 H12 119.2
O2 C13 C8 115.6(3)
O2 C13 C12 123.8(3)
C12 C13 C8 120.6(3)
C11 C14 H14A 109.1
C11 C14 H14B 109.1
C11 C14 C15 112.7(2)
H14A C14 H14B 107.8
C15 C14 H14A 109.1
C15 C14 H14B 109.1
C16 C15 C14 120.3(3)
C16 C15 C20 117.9(3)
C20 C15 C14 121.8(3)
C15 C16 H16 119.1
C15 C16 C17 121.8(3)
C17 C16 H16 119.1
O4 C17 C16 124.1(3)
O4 C17 C18 115.8(3)
C16 C17 C18 120.1(3)
C17 C18 C21 121.0(3)
C19 C18 C17 118.0(3)
C19 C18 C21 121.0(3)
C18 C19 H19 119.1
C18 C19 C20 121.9(3)
C20 C19 H19 119.1
O5 C20 C15 116.8(3)
C19 C20 O5 122.9(3)
C19 C20 C15 120.3(3)
C18 C21 H21A 109.2
C18 C21 H21B 109.2
H21A C21 H21B 107.9
C22 C21 C18 111.9(2)
C22 C21 H21A 109.2
C22 C21 H21B 109.2
C23 C22 C21 120.6(3)
C23 C22 C27 118.3(3)
C27 C22 C21 121.0(3)
C22 C23 H23 119.2
C22 C23 C24 121.6(3)
C24 C23 H23 119.2
O6 C24 C23 123.1(3)
C25 C24 O6 116.9(3)
C25 C24 C23 120.0(3)
C24 C25 C26 118.8(3)
C24 C25 C28 121.0(3)
C26 C25 C28 120.2(3)
C25 C26 H26 119.4
C25 C26 C27 121.2(3)
C27 C26 H26 119.4
O7 C27 C22 116.0(3)
O7 C27 C26 123.9(3)
C22 C27 C26 120.1(3)
C25 C28 H28A 109.2
C25 C28 H28B 109.2
H28A C28 H28B 107.9
C29 C28 C25 112.0(2)
C29 C28 H28A 109.2
C29 C28 H28B 109.2
C30 C29 C28 120.7(3)
C34 C29 C28 121.3(3)
C34 C29 C30 117.9(3)
C29 C30 H30 119.4
C31 C30 C29 121.2(3)
C31 C30 H30 119.4
O8 C31 C30 123.7(3)
O8 C31 C32 115.5(3)
C30 C31 C32 120.8(3)
C31 C32 C35 120.6(3)
C33 C32 C31 117.8(3)
C33 C32 C35 121.5(3)
C32 C33 H33 119.4
C32 C33 C34 121.3(3)
C34 C33 H33 119.4
C29 C34 C33 121.0(3)
C29 C34 O10 119.6(5)
C29 C34 O11 109.7(9)
C33 C34 O10 118.8(6)
O11 C34 C33 127.9(9)
C5 C35 H35A 109.1
C5 C35 H35B 109.1
C32 C35 C5 112.4(2)
C32 C35 H35A 109.1
C32 C35 H35B 109.1
H35A C35 H35B 107.9
O1 C36 H36A 110.3
O1 C36 H36B 110.3
O1 C36 C37 107.1(3)
H36A C36 H36B 108.6
C37 C36 H36A 110.3
C37 C36 H36B 110.3
C36 C37 H37A 109.5
C36 C37 H37B 109.5
C36 C37 H37C 109.5
H37A C37 H37B 109.5
H37A C37 H37C 109.5
H37B C37 H37C 109.5
O9 C38 H38A 110.2
O9 C38 H38B 110.2
O9 C38 C39 107.4(3)
H38A C38 H38B 108.5
C39 C38 H38A 110.2
C39 C38 H38B 110.2
C38 C39 H39A 109.5
C38 C39 H39B 109.5
C38 C39 H39C 109.5
H39A C39 H39B 109.5
H39A C39 H39C 109.5
H39B C39 H39C 109.5
O3 C40 H40A 109.0
O3 C40 H40B 109.0
O3 C40 C41 112.7(3)
H40A C40 H40B 107.8
C41 C40 H40A 109.0
C41 C40 H40B 109.0
C40 C41 H41A 109.5
C40 C41 H41B 109.5
C40 C41 H41C 109.5
H41A C41 H41B 109.5
H41A C41 H41C 109.5
H41B C41 H41C 109.5
O2 C42 H42A 110.1
O2 C42 H42B 110.1
O2 C42 C43 108.0(3)
H42A C42 H42B 108.4
C43 C42 H42A 110.1
C43 C42 H42B 110.1
C42 C43 H43A 109.5
C42 C43 H43B 109.5
C42 C43 H43C 109.5
H43A C43 H43B 109.5
H43A C43 H43C 109.5
H43B C43 H43C 109.5
O4 C44 H44A 109.9
O4 C44 H44B 109.9
O4 C44 C45 108.9(3)
H44A C44 H44B 108.3
C45 C44 H44A 109.9
C45 C44 H44B 109.9
C44 C45 H45A 109.5
C44 C45 H45B 109.5
C44 C45 H45C 109.5
H45A C45 H45B 109.5
H45A C45 H45C 109.5
H45B C45 H45C 109.5
O5 C46 H46A 109.8
O5 C46 H46B 109.8
O5 C46 C47 109.4(3)
H46A C46 H46B 108.2
C47 C46 H46A 109.8
C47 C46 H46B 109.8
C46 C47 H47A 109.5
C46 C47 H47B 109.5
C46 C47 H47C 109.5
H47A C47 H47B 109.5
H47A C47 H47C 109.5
H47B C47 H47C 109.5
O6 C48 H48A 110.0
O6 C48 H48B 110.0
O6 C48 C49 108.6(3)
H48A C48 H48B 108.4
C49 C48 H48A 110.0
C49 C48 H48B 110.0
C48 C49 H49A 109.5
C48 C49 H49B 109.5
C48 C49 H49C 109.5
H49A C49 H49B 109.5
H49A C49 H49C 109.5
H49B C49 H49C 109.5
O7 C50 H50A 110.1
O7 C50 H50B 110.1
O7 C50 C51 108.1(3)
H50A C50 H50B 108.4
C51 C50 H50A 110.1
C51 C50 H50B 110.1
C50 C51 H51A 109.5
C50 C51 H51B 109.5
C50 C51 H51C 109.5
H51A C51 H51B 109.5
H51A C51 H51C 109.5
H51B C51 H51C 109.5
O8 C52 H52A 109.7
O8 C52 H52B 109.7
O8 C52 C53 109.6(3)
H52A C52 H52B 108.2
C53 C52 H52A 109.7
C53 C52 H52B 109.7
C52 C53 H53A 109.5
C52 C53 H53B 109.5
C52 C53 H53C 109.5
H53A C53 H53B 109.5
H53A C53 H53C 109.5
H53B C53 H53C 109.5
C56 O10 C34 119.5(7)
O10 C56 H56A 109.5
O10 C56 H56B 109.5
O10 C56 C57 110.9(7)
H56A C56 H56B 108.0
C57 C56 H56A 109.5
C57 C56 H56B 109.5
C56 C57 H57A 109.5
C56 C57 H57B 109.5
C56 C57 H57C 109.5
H57A C57 H57B 109.5
H57A C57 H57C 109.5
H57B C57 H57C 109.5
C54 O11 C34 133(2)
O11 C54 H54A 108.4
O11 C54 H54B 108.4
O11 C54 C55 115.5(18)
H54A C54 H54B 107.5
C55 C54 H54A 108.4
C55 C54 H54B 108.4
C54 C55 H55A 109.5
C54 C55 H55B 109.5
C54 C55 H55C 109.5
H55A C55 H55B 109.5
H55A C55 H55C 109.5
H55B C55 H55C 109.5
C88 O12 C101 117.3(3)
C59 O13 C93 119.3(3)
C67 O14 C95 117.4(2)
C74 O15 C97 119.6(3)
C81 O16 C99 118.0(2)
C70 O17 C103 119.1(2)
C77 O18 C105 118.4(2)
C84 O19 C107 118.6(2)
C111 O22 C62 118.8(3)
C59 C58 H58 119.4
C63 C58 H58 119.4
C63 C58 C59 121.2(3)
O13 C59 C58 123.8(3)
O13 C59 C60 115.8(3)
C58 C59 C60 120.3(3)
C59 C60 C64 121.1(3)
C61 C60 C59 118.3(3)
C61 C60 C64 120.6(3)
C60 C61 H61 119.3
C60 C61 C62 121.3(3)
C62 C61 H61 119.3
C61 C62 O22 122.6(3)
C63 C62 O22 117.0(3)
C63 C62 C61 120.4(3)
C58 C63 C62 118.4(3)
C58 C63 C92 119.7(3)
C62 C63 C92 121.9(3)
C60 C64 H64A 108.8
C60 C64 H64B 108.8
C60 C64 C65 113.9(2)
H64A C64 H64B 107.7
C65 C64 H64A 108.8
C65 C64 H64B 108.8
C66 C65 C64 120.6(3)
C70 C65 C64 121.3(3)
C70 C65 C66 118.2(3)
C65 C66 H66 119.2
C65 C66 C67 121.6(3)
C67 C66 H66 119.2
O14 C67 C66 123.0(3)
O14 C67 C68 116.6(2)
C68 C67 C66 120.4(3)
C67 C68 C69 118.0(3)
C67 C68 C71 122.3(3)
C69 C68 C71 119.7(3)
C68 C69 H69 119.2
C70 C69 C68 121.6(3)
C70 C69 H69 119.2
O17 C70 C65 116.0(3)
O17 C70 C69 123.7(3)
C65 C70 C69 120.3(3)
C68 C71 H71A 109.4
C68 C71 H71B 109.4
H71A C71 H71B 108.0
C72 C71 C68 111.3(2)
C72 C71 H71A 109.4
C72 C71 H71B 109.4
C73 C72 C71 120.5(3)
C73 C72 C77 118.1(3)
C77 C72 C71 121.4(3)
C72 C73 H73 119.0
C72 C73 C74 121.9(3)
C74 C73 H73 119.0
O15 C74 C73 123.9(3)
O15 C74 C75 116.2(3)
C73 C74 C75 120.0(3)
C74 C75 C78 121.1(3)
C76 C75 C74 117.9(3)
C76 C75 C78 120.9(3)
C75 C76 H76 118.8
C75 C76 C77 122.4(3)
C77 C76 H76 118.8
O18 C77 C72 116.5(3)
O18 C77 C76 123.9(3)
C76 C77 C72 119.6(3)
C75 C78 H78A 109.3
C75 C78 H78B 109.3
C75 C78 C79 111.8(2)
H78A C78 H78B 107.9
C79 C78 H78A 109.3
C79 C78 H78B 109.3
C80 C79 C78 119.9(3)
C80 C79 C84 118.4(3)
C84 C79 C78 121.6(3)
C79 C80 H80 119.3
C79 C80 C81 121.5(3)
C81 C80 H80 119.3
O16 C81 C80 123.5(3)
O16 C81 C82 116.1(3)
C80 C81 C82 120.4(3)
C81 C82 C85 121.5(3)
C83 C82 C81 117.9(3)
C83 C82 C85 120.6(3)
C82 C83 H83 119.2
C82 C83 C84 121.6(3)
C84 C83 H83 119.2
O19 C84 C79 116.7(3)
O19 C84 C83 123.1(3)
C79 C84 C83 120.2(3)
C82 C85 H85A 108.8
C82 C85 H85B 108.8
H85A C85 H85B 107.7
C86 C85 C82 113.7(3)
C86 C85 H85A 108.8
C86 C85 H85B 108.8
C87 C86 C85 121.4(3)
C87 C86 C91 117.5(3)
C91 C86 C85 121.2(3)
C86 C87 H87 118.6
C86 C87 C88 122.8(3)
C88 C87 H87 118.6
O12 C88 C87 123.3(3)
C89 C88 O12 117.0(3)
C89 C88 C87 119.7(3)
C88 C89 C90 117.2(3)
C88 C89 C92 122.5(3)
C90 C89 C92 120.3(3)
C89 C90 H90 118.8
C91 C90 C89 122.5(3)
C91 C90 H90 118.8
C86 C91 C90 120.3(4)
C86 C91 O21 123.2(4)
C86 C91 O20 108.2(4)
C90 C91 O20 129.2(4)
O21 C91 C90 113.5(5)
C63 C92 H92A 109.4
C63 C92 H92B 109.4
C89 C92 C63 111.1(3)
C89 C92 H92A 109.4
C89 C92 H92B 109.4
H92A C92 H92B 108.0
O13 C93 H93A 110.1
O13 C93 H93B 110.1
O13 C93 C94 108.1(3)
H93A C93 H93B 108.4
C94 C93 H93A 110.1
C94 C93 H93B 110.1
C93 C94 H94A 109.5
C93 C94 H94B 109.5
C93 C94 H94C 109.5
H94A C94 H94B 109.5
H94A C94 H94C 109.5
H94B C94 H94C 109.5
O14 C95 H95A 110.1
O14 C95 H95B 110.1
O14 C95 C96 107.9(3)
H95A C95 H95B 108.4
C96 C95 H95A 110.1
C96 C95 H95B 110.1
C95 C96 H96A 109.5
C95 C96 H96B 109.5
C95 C96 H96C 109.5
H96A C96 H96B 109.5
H96A C96 H96C 109.5
H96B C96 H96C 109.5
O15 C97 H97A 110.3
O15 C97 H97B 110.3
O15 C97 C98 107.0(3)
H97A C97 H97B 108.6
C98 C97 H97A 110.3
C98 C97 H97B 110.3
C97 C98 H98A 109.5
C97 C98 H98B 109.5
C97 C98 H98C 109.5
H98A C98 H98B 109.5
H98A C98 H98C 109.5
H98B C98 H98C 109.5
O16 C99 H99A 110.4
O16 C99 H99B 110.4
O16 C99 C100 106.7(3)
H99A C99 H99B 108.6
C100 C99 H99A 110.4
C100 C99 H99B 110.4
C99 C100 H10A 109.5
C99 C100 H10B 109.5
C99 C100 H10C 109.5
H10A C100 H10B 109.5
H10A C100 H10C 109.5
H10B C100 H10C 109.5
O12 C101 H10D 109.9
O12 C101 H10E 109.9
O12 C101 C102 109.0(4)
H10D C101 H10E 108.3
C102 C101 H10D 109.9
C102 C101 H10E 109.9
C101 C102 H10F 109.5
C101 C102 H10G 109.5
C101 C102 H10H 109.5
H10F C102 H10G 109.5
H10F C102 H10H 109.5
H10G C102 H10H 109.5
O17 C103 H10I 110.4
O17 C103 H10J 110.4
O17 C103 C104 106.7(3)
H10I C103 H10J 108.6
C104 C103 H10I 110.4
C104 C103 H10J 110.4
C103 C104 H10K 109.5
C103 C104 H10L 109.5
C103 C104 H10M 109.5
H10K C104 H10L 109.5
H10K C104 H10M 109.5
H10L C104 H10M 109.5
O18 C105 H10N 110.2
O18 C105 H10O 110.2
O18 C105 C106 107.7(3)
H10N C105 H10O 108.5
C106 C105 H10N 110.2
C106 C105 H10O 110.2
C105 C106 H10P 109.5
C105 C106 H10Q 109.5
C105 C106 H10R 109.5
H10P C106 H10Q 109.5
H10P C106 H10R 109.5
H10Q C106 H10R 109.5
O19 C107 H10S 110.4
O19 C107 H10T 110.4
O19 C107 C108 106.8(3)
H10S C107 H10T 108.6
C108 C107 H10S 110.4
C108 C107 H10T 110.4
C107 C108 H10U 109.5
C107 C108 H10V 109.5
C107 C108 H10W 109.5
H10U C108 H10V 109.5
H10U C108 H10W 109.5
H10V C108 H10W 109.5
O22 C111 H11A 109.9
O22 C111 H11B 109.9
O22 C111 C112 109.1(3)
H11A C111 H11B 108.3
C112 C111 H11A 109.9
C112 C111 H11B 109.9
C111 C112 H11C 109.5
C111 C112 H11D 109.5
C111 C112 H11E 109.5
H11C C112 H11D 109.5
H11C C112 H11E 109.5
H11D C112 H11E 109.5
C91 O21 C9B 125.8(7)
O21 C9B H9BA 108.6
O21 C9B H9BB 108.6
O21 C9B C10B 114.5(10)
H9BA C9B H9BB 107.6
C10B C9B H9BA 108.6
C10B C9B H9BB 108.6
C9B C10B H10X 109.5
C9B C10B H10Y 109.5
C9B C10B H 109.5
H10X C10B H10Y 109.5
H10X C10B H 109.5
H10Y C10B H 109.5
C109 O20 C91 117.1(6)
O20 C109 H10Z 109.6
O20 C109 HA 109.6
O20 C109 C110 110.1(8)
H10Z C109 HA 108.2
C110 C109 H10Z 109.6
C110 C109 HA 109.6
C109 C110 H11F 109.5
C109 C110 H11G 109.5
C109 C110 H11H 109.5
H11F C110 H11G 109.5
H11F C110 H11H 109.5
H11G C110 H11H 109.5
H12A C129 H12B 109.5
H12A C129 H12C 109.5
H12B C129 H12C 109.5
C130 C129 H12A 109.5
C130 C129 H12B 109.5
C130 C129 H12C 109.5
C131 C130 C129 122.1(4)
C135 C130 C129 122.3(4)
C135 C130 C131 115.6(4)
C130 C131 H131 119.6
C132 C131 C130 120.9(4)
C132 C131 H131 119.6
C131 C132 H132 119.2
C133 C132 C131 121.6(5)
C133 C132 H132 119.2
C132 C133 H133 119.7
C132 C133 C134 120.6(5)
C134 C133 H133 119.7
C133 C134 C135 118.6(4)
C133 C134 C136 119.7(5)
C135 C134 C136 121.5(5)
C130 C135 C134 122.7(4)
C130 C135 H135 118.7
C134 C135 H135 118.7
C134 C136 H13A 109.5
C134 C136 H13B 109.5
C134 C136 H13C 109.5
H13A C136 H13B 109.5
H13A C136 H13C 109.5
H13B C136 H13C 109.5
C122 C121 C127 121.8(5)
C126 C121 C122 117.0(5)
C126 C121 C127 121.1(5)
C121 C122 H122 120.7
C123 C122 C121 118.6(7)
C123 C122 H122 120.7
C122 C123 H123 119.5
C124 C123 C122 121.1(8)
C124 C123 H123 119.5
C123 C124 H124 119.4
C125 C124 C123 121.3(7)
C125 C124 H124 119.4
C124 C125 C126 117.0(7)
C124 C125 C128 119.7(6)
C126 C125 C128 123.3(7)
C121 C126 H126 117.5
C125 C126 C121 125.0(6)
C125 C126 H126 117.5
C121 C127 H12D 109.5
C121 C127 H12E 109.5
C121 C127 H12F 109.5
H12D C127 H12E 109.5
H12D C127 H12F 109.5
H12E C127 H12F 109.5
C125 C128 H12G 109.5
C125 C128 H12H 109.5
C125 C128 H12I 109.5
H12G C128 H12H 109.5
H12G C128 H12I 109.5
H12H C128 H12I 109.5
H11I C113 H11J 109.5
H11I C113 H11K 109.5
H11J C113 H11K 109.5
C114 C113 H11I 109.5
C114 C113 H11J 109.5
C114 C113 H11K 109.5
C115 C114 C113 120.6(4)
C115 C114 C119 117.4(4)
C119 C114 C113 122.0(4)
C114 C115 H115 119.7
C116 C115 C114 120.5(5)
C116 C115 H115 119.7
C115 C116 H116 118.9
C115 C116 C117 122.3(5)
C117 C116 H116 118.9
C116 C117 H117 120.5
C116 C117 C118 119.0(5)
C118 C117 H117 120.5
C117 C118 C120 120.9(4)
C119 C118 C117 117.4(4)
C119 C118 C120 121.7(4)
C114 C119 H119 118.3
C118 C119 C114 123.4(4)
C118 C119 H119 118.3
C118 C120 H12J 109.5
C118 C120 H12K 109.5
C118 C120 H12L 109.5
H12J C120 H12K 109.5
H12J C120 H12L 109.5
H12K C120 H12L 109.5
C142 C141 C140 120.0
C142 C141 C144 120.0(6)
C140 C141 C144 120.0(6)
C141 C142 H142 120.0
C137 C142 C141 120.0
C137 C142 H142 120.0
C142 C137 C138 120.0
C142 C137 C143 117.1(6)
C138 C137 C143 122.9(6)
C137 C138 H138 120.0
C139 C138 C137 120.0
C139 C138 H138 120.0
C138 C139 H139 120.0
C138 C139 C140 120.0
C140 C139 H139 120.0
C141 C140 H140 120.0
C139 C140 C141 120.0
C139 C140 H140 120.0
C137 C143 H14C 109.5
C137 C143 H14D 109.5
C137 C143 H14E 109.5
H14C C143 H14D 109.5
H14C C143 H14E 109.5
H14D C143 H14E 109.5
C141 C144 H14F 109.5
C141 C144 H14G 109.5
C141 C144 H14H 109.5
H14F C144 H14G 109.5
H14F C144 H14H 109.5
H14G C144 H14H 109.5

loop_
_geom_bond_atom_site_label_1
_geom_bond_atom_site_label_2
_geom_bond_distance
O1 C1 1.382(3)
O1 C36 1.422(3)
O2 C13 1.381(3)
O2 C42 1.418(4)
O3 C10 1.389(3)
O3 C40 1.435(3)
O4 C17 1.379(3)
O4 C44 1.406(3)
O5 C20 1.387(3)
O5 C46 1.427(4)
O6 C24 1.385(4)
O6 C48 1.418(4)
O7 C27 1.375(3)
O7 C50 1.418(4)
O8 C31 1.379(4)
O8 C52 1.368(4)
O9 C4 1.385(3)
O9 C38 1.409(4)
C1 C2 1.396(4)
C1 C6 1.377(4)
C2 C3 1.389(4)
C2 C7 1.517(4)
C3 H3 0.9400
C3 C4 1.386(4)
C4 C5 1.387(4)
C5 C6 1.389(4)
C5 C35 1.522(4)
C6 H6 0.9400
C7 H7A 0.9800
C7 H7B 0.9800
C7 C8 1.515(4)
C8 C9 1.382(4)
C8 C13 1.394(4)
C9 H9 0.9400
C9 C10 1.389(4)
C10 C11 1.386(4)
C11 C12 1.398(4)
C11 C14 1.508(4)
C12 H12 0.9400
C12 C13 1.386(4)
C14 H14A 0.9800
C14 H14B 0.9800
C14 C15 1.524(4)
C15 C16 1.382(4)
C15 C20 1.389(4)
C16 H16 0.9400
C16 C17 1.387(4)
C17 C18 1.396(4)
C18 C19 1.375(4)
C18 C21 1.523(4)
C19 H19 0.9400
C19 C20 1.386(4)
C21 H21A 0.9800
C21 H21B 0.9800
C21 C22 1.514(4)
C22 C23 1.384(4)
C22 C27 1.392(4)
C23 H23 0.9400
C23 C24 1.394(4)
C24 C25 1.381(4)
C25 C26 1.390(4)
C25 C28 1.522(4)
C26 H26 0.9400
C26 C27 1.392(4)
C28 H28A 0.9800
C28 H28B 0.9800
C28 C29 1.510(4)
C29 C30 1.390(4)
C29 C34 1.382(4)
C30 H30 0.9400
C30 C31 1.388(4)
C31 C32 1.393(4)
C32 C33 1.381(4)
C32 C35 1.517(4)
C33 H33 0.9400
C33 C34 1.391(4)
C34 O10 1.415(9)
C34 O11 1.382(18)
C35 H35A 0.9800
C35 H35B 0.9800
C36 H36A 0.9800
C36 H36B 0.9800
C36 C37 1.504(4)
C37 H37A 0.9700
C37 H37B 0.9700
C37 H37C 0.9700
C38 H38A 0.9800
C38 H38B 0.9800
C38 C39 1.499(5)
C39 H39A 0.9700
C39 H39B 0.9700
C39 H39C 0.9700
C40 H40A 0.9800
C40 H40B 0.9800
C40 C41 1.492(5)
C41 H41A 0.9700
C41 H41B 0.9700
C41 H41C 0.9700
C42 H42A 0.9800
C42 H42B 0.9800
C42 C43 1.501(5)
C43 H43A 0.9700
C43 H43B 0.9700
C43 H43C 0.9700
C44 H44A 0.9800
C44 H44B 0.9800
C44 C45 1.493(4)
C45 H45A 0.9700
C45 H45B 0.9700
C45 H45C 0.9700
C46 H46A 0.9800
C46 H46B 0.9800
C46 C47 1.464(5)
C47 H47A 0.9700
C47 H47B 0.9700
C47 H47C 0.9700
C48 H48A 0.9800
C48 H48B 0.9800
C48 C49 1.500(5)
C49 H49A 0.9700
C49 H49B 0.9700
C49 H49C 0.9700
C50 H50A 0.9800
C50 H50B 0.9800
C50 C51 1.492(4)
C51 H51A 0.9700
C51 H51B 0.9700
C51 H51C 0.9700
C52 H52A 0.9800
C52 H52B 0.9800
C52 C53 1.491(5)
C53 H53A 0.9700
C53 H53B 0.9700
C53 H53C 0.9700
O10 C56 1.372(10)
C56 H56A 0.9800
C56 H56B 0.9800
C56 C57 1.508(10)
C57 H57A 0.9700
C57 H57B 0.9700
C57 H57C 0.9700
O11 C54 1.109(18)
C54 H54A 0.9800
C54 H54B 0.9800
C54 C55 1.51(2)
C55 H55A 0.9700
C55 H55B 0.9700
C55 H55C 0.9700
O12 C88 1.379(4)
O12 C101 1.413(5)
O13 C59 1.378(4)
O13 C93 1.421(4)
O14 C67 1.383(3)
O14 C95 1.427(4)
O15 C74 1.380(4)
O15 C97 1.414(4)
O16 C81 1.377(4)
O16 C99 1.429(4)
O17 C70 1.383(3)
O17 C103 1.408(4)
O18 C77 1.379(4)
O18 C105 1.422(4)
O19 C84 1.383(3)
O19 C107 1.412(4)
O22 C62 1.389(4)
O22 C111 1.388(4)
C58 H58 0.9400
C58 C59 1.386(4)
C58 C63 1.384(4)
C59 C60 1.390(4)
C60 C61 1.382(4)
C60 C64 1.509(4)
C61 H61 0.9400
C61 C62 1.386(4)
C62 C63 1.386(4)
C63 C92 1.522(4)
C64 H64A 0.9800
C64 H64B 0.9800
C64 C65 1.524(4)
C65 C66 1.387(4)
C65 C70 1.386(4)
C66 H66 0.9400
C66 C67 1.389(4)
C67 C68 1.386(4)
C68 C69 1.389(4)
C68 C71 1.523(4)
C69 H69 0.9400
C69 C70 1.389(4)
C71 H71A 0.9800
C71 H71B 0.9800
C71 C72 1.517(4)
C72 C73 1.387(4)
C72 C77 1.391(4)
C73 H73 0.9400
C73 C74 1.387(4)
C74 C75 1.392(4)
C75 C76 1.380(4)
C75 C78 1.512(4)
C76 H76 0.9400
C76 C77 1.388(4)
C78 H78A 0.9800
C78 H78B 0.9800
C78 C79 1.523(4)
C79 C80 1.378(4)
C79 C84 1.383(4)
C80 H80 0.9400
C80 C81 1.389(4)
C81 C82 1.389(4)
C82 C83 1.383(4)
C82 C85 1.520(4)
C83 H83 0.9400
C83 C84 1.391(4)
C85 H85A 0.9800
C85 H85B 0.9800
C85 C86 1.516(4)
C86 C87 1.365(4)
C86 C91 1.373(5)
C87 H87 0.9400
C87 C88 1.392(4)
C88 C89 1.376(4)
C89 C90 1.382(5)
C89 C92 1.522(5)
C90 H90 0.9400
C90 C91 1.379(5)
C91 O21 1.376(8)
C91 O20 1.508(8)
C92 H92A 0.9800
C92 H92B 0.9800
C93 H93A 0.9800
C93 H93B 0.9800
C93 C94 1.490(5)
C94 H94A 0.9700
C94 H94B 0.9700
C94 H94C 0.9700
C95 H95A 0.9800
C95 H95B 0.9800
C95 C96 1.492(4)
C96 H96A 0.9700
C96 H96B 0.9700
C96 H96C 0.9700
C97 H97A 0.9800
C97 H97B 0.9800
C97 C98 1.502(5)
C98 H98A 0.9700
C98 H98B 0.9700
C98 H98C 0.9700
C99 H99A 0.9800
C99 H99B 0.9800
C99 C100 1.509(5)
C100 H10A 0.9700
C100 H10B 0.9700
C100 H10C 0.9700
C101 H10D 0.9800
C101 H10E 0.9800
C101 C102 1.496(5)
C102 H10F 0.9700
C102 H10G 0.9700
C102 H10H 0.9700
C103 H10I 0.9800
C103 H10J 0.9800
C103 C104 1.505(5)
C104 H10K 0.9700
C104 H10L 0.9700
C104 H10M 0.9700
C105 H10N 0.9800
C105 H10O 0.9800
C105 C106 1.499(5)
C106 H10P 0.9700
C106 H10Q 0.9700
C106 H10R 0.9700
C107 H10S 0.9800
C107 H10T 0.9800
C107 C108 1.500(5)
C108 H10U 0.9700
C108 H10V 0.9700
C108 H10W 0.9700
C111 H11A 0.9800
C111 H11B 0.9800
C111 C112 1.495(5)
C112 H11C 0.9700
C112 H11D 0.9700
C112 H11E 0.9700
O21 C9B 1.490(12)
C9B H9BA 0.9800
C9B H9BB 0.9800
C9B C10B 1.541(9)
C10B H10X 0.9700
C10B H10Y 0.9700
C10B H 0.9700
O20 C109 1.403(9)
C109 H10Z 0.9800
C109 HA 0.9800
C109 C110 1.450(12)
C110 H11F 0.9700
C110 H11G 0.9700
C110 H11H 0.9700
C129 H12A 0.9700
C129 H12B 0.9700
C129 H12C 0.9700
C129 C130 1.487(5)
C130 C131 1.384(5)
C130 C135 1.382(5)
C131 H131 0.9400
C131 C132 1.382(6)
C132 H132 0.9400
C132 C133 1.321(6)
C133 H133 0.9400
C133 C134 1.352(6)
C134 C135 1.391(6)
C134 C136 1.537(7)
C135 H135 0.9400
C136 H13A 0.9700
C136 H13B 0.9700
C136 H13C 0.9700
C121 C122 1.407(7)
C121 C126 1.377(6)
C121 C127 1.481(6)
C122 H122 0.9400
C122 C123 1.387(8)
C123 H123 0.9400
C123 C124 1.384(9)
C124 H124 0.9400
C124 C125 1.359(8)
C125 C126 1.368(6)
C125 C128 1.518(8)
C126 H126 0.9400
C127 H12D 0.9700
C127 H12E 0.9700
C127 H12F 0.9700
C128 H12G 0.9700
C128 H12H 0.9700
C128 H12I 0.9700
C113 H11I 0.9700
C113 H11J 0.9700
C113 H11K 0.9700
C113 C114 1.493(5)
C114 C115 1.374(6)
C114 C119 1.378(5)
C115 H115 0.9400
C115 C116 1.346(7)
C116 H116 0.9400
C116 C117 1.372(7)
C117 H117 0.9400
C117 C118 1.392(6)
C118 C119 1.378(5)
C118 C120 1.506(6)
C119 H119 0.9400
C120 H12J 0.9700
C120 H12K 0.9700
C120 H12L 0.9700
C141 C142 1.3900
C141 C140 1.3900
C141 C144 1.468(9)
C142 H142 0.9400
C142 C137 1.3900
C137 C138 1.3900
C137 C143 1.536(8)
C138 H138 0.9400
C138 C139 1.3900
C139 H139 0.9400
C139 C140 1.3900
C140 H140 0.9400
C143 H14C 0.9700
C143 H14D 0.9700
C143 H14E 0.9700
C144 H14F 0.9700
C144 H14G 0.9700
C144 H14H 0.9700

loop_
_geom_torsion_atom_site_label_1
_geom_torsion_atom_site_label_2
_geom_torsion_atom_site_label_3
_geom_torsion_atom_site_label_4
_geom_torsion
O1 C1 C2 C3 -179.9(2)
O1 C1 C2 C7 -0.2(4)
O1 C1 C6 C5 179.3(3)
O3 C10 C11 C12 179.9(2)
O3 C10 C11 C14 -1.9(4)
O4 C17 C18 C19 178.5(3)
O4 C17 C18 C21 -0.6(4)
O6 C24 C25 C26 178.4(3)
O6 C24 C25 C28 -2.4(4)
O8 C31 C32 C33 178.3(3)
O8 C31 C32 C35 -3.0(4)
O9 C4 C5 C6 -179.7(2)
O9 C4 C5 C35 -1.0(4)
C1 O1 C36 C37 -174.6(2)
C1 C2 C3 C4 0.6(4)
C1 C2 C7 C8 -88.7(3)
C2 C1 C6 C5 -1.9(4)
C2 C3 C4 O9 179.1(3)
C2 C3 C4 C5 -1.8(4)
C2 C7 C8 C9 92.2(3)
C2 C7 C8 C13 -84.8(3)
C3 C2 C7 C8 91.0(3)
C3 C4 C5 C6 1.1(4)
C3 C4 C5 C35 179.8(3)
C4 O9 C38 C39 -176.2(3)
C4 C5 C6 C1 0.7(4)
C4 C5 C35 C32 -93.6(3)
C6 C1 C2 C3 1.2(4)
C6 C1 C2 C7 -179.2(3)
C6 C5 C35 C32 85.1(3)
C7 C2 C3 C4 -179.0(3)
C7 C8 C9 C10 -175.8(3)
C7 C8 C13 O2 -5.9(4)
C7 C8 C13 C12 174.1(3)
C8 C9 C10 O3 178.6(3)
C8 C9 C10 C11 1.7(4)
C9 C8 C13 O2 177.0(2)
C9 C8 C13 C12 -3.0(4)
C9 C10 C11 C12 -3.0(4)
C9 C10 C11 C14 175.1(3)
C10 O3 C40 C41 61.7(4)
C10 C11 C12 C13 1.3(4)
C10 C11 C14 C15 -92.6(3)
C11 C12 C13 O2 -178.3(3)
C11 C12 C13 C8 1.7(4)
C11 C14 C15 C16 81.3(3)
C11 C14 C15 C20 -98.0(3)
C12 C11 C14 C15 85.5(3)
C13 O2 C42 C43 175.6(3)
C13 C8 C9 C10 1.3(4)
C14 C11 C12 C13 -176.8(3)
C14 C15 C16 C17 -178.9(3)
C14 C15 C20 O5 -2.7(4)
C14 C15 C20 C19 177.2(3)
C15 C16 C17 O4 -179.2(3)
C15 C16 C17 C18 2.0(5)
C16 C15 C20 O5 178.0(3)
C16 C15 C20 C19 -2.2(4)
C16 C17 C18 C19 -2.6(4)
C16 C17 C18 C21 178.3(3)
C17 O4 C44 C45 177.7(3)
C17 C18 C19 C20 0.9(4)
C17 C18 C21 C22 -82.2(3)
C18 C19 C20 O5 -178.6(3)
C18 C19 C20 C15 1.5(5)
C18 C21 C22 C23 92.8(3)
C18 C21 C22 C27 -85.7(3)
C19 C18 C21 C22 98.7(3)
C20 O5 C46 C47 171.4(4)
C20 C15 C16 C17 0.4(4)
C21 C18 C19 C20 -180.0(3)
C21 C22 C23 C24 -177.4(3)
C21 C22 C27 O7 -3.9(4)
C21 C22 C27 C26 176.8(3)
C22 C23 C24 O6 -179.1(3)
C22 C23 C24 C25 0.2(4)
C23 C22 C27 O7 177.6(3)
C23 C22 C27 C26 -1.7(4)
C23 C24 C25 C26 -0.9(4)
C23 C24 C25 C28 178.4(3)
C24 O6 C48 C49 169.7(3)
C24 C25 C26 C27 0.3(4)
C24 C25 C28 C29 -97.4(4)
C25 C26 C27 O7 -178.3(3)
C25 C26 C27 C22 1.0(4)
C25 C28 C29 C30 88.5(4)
C25 C28 C29 C34 -88.3(4)
C26 C25 C28 C29 81.9(4)
C27 O7 C50 C51 178.8(3)
C27 C22 C23 C24 1.1(4)
C28 C25 C26 C27 -178.9(3)
C28 C29 C30 C31 -176.2(3)
C28 C29 C34 C33 176.1(3)
C28 C29 C34 O10 5.3(6)
C28 C29 C34 O11 -16.1(10)
C29 C30 C31 O8 -179.8(3)
C29 C30 C31 C32 0.9(5)
C29 C34 O10 C56 -150.0(7)
C29 C34 O11 C54 -137(2)
C30 C29 C34 C33 -0.8(5)
C30 C29 C34 O10 -171.6(5)
C30 C29 C34 O11 167.0(10)
C30 C31 C32 C33 -2.4(4)
C30 C31 C32 C35 176.3(3)
C31 O8 C52 C53 175.6(4)
C31 C32 C33 C34 2.3(4)
C31 C32 C35 C5 -85.0(3)
C32 C33 C34 C29 -0.7(5)
C32 C33 C34 O10 170.2(5)
C32 C33 C34 O11 -166.2(12)
C33 C32 C35 C5 93.6(3)
C33 C34 O10 C56 39.0(9)
C33 C34 O11 C54 29(3)
C34 C29 C30 C31 0.7(5)
C34 O10 C56 C57 160.5(11)
C34 O11 C54 C55 -165(2)
C35 C5 C6 C1 -178.0(3)
C35 C32 C33 C34 -176.4(3)
C36 O1 C1 C2 167.5(3)
C36 O1 C1 C6 -13.7(4)
C38 O9 C4 C3 -9.1(4)
C38 O9 C4 C5 171.7(3)
C40 O3 C10 C9 36.1(4)
C40 O3 C10 C11 -146.9(3)
C42 O2 C13 C8 -170.1(3)
C42 O2 C13 C12 9.9(5)
C44 O4 C17 C16 19.7(4)
C44 O4 C17 C18 -161.5(3)
C46 O5 C20 C15 -160.1(3)
C46 O5 C20 C19 20.0(5)
C48 O6 C24 C23 14.1(4)
C48 O6 C24 C25 -165.2(3)
C50 O7 C27 C22 176.0(3)
C50 O7 C27 C26 -4.7(4)
C52 O8 C31 C30 15.6(5)
C52 O8 C31 C32 -165.1(3)
O12 C88 C89 C90 179.1(3)
O12 C88 C89 C92 -3.1(4)
O13 C59 C60 C61 176.8(3)
O13 C59 C60 C64 -1.5(4)
O14 C67 C68 C69 -179.7(2)
O14 C67 C68 C71 -1.8(4)
O15 C74 C75 C76 178.8(2)
O15 C74 C75 C78 -2.9(4)
O16 C81 C82 C83 178.3(3)
O16 C81 C82 C85 -2.9(4)
O22 C62 C63 C58 177.8(3)
O22 C62 C63 C92 -6.4(5)
C58 C59 C60 C61 -2.9(4)
C58 C59 C60 C64 178.8(3)
C58 C63 C92 C89 87.2(4)
C59 O13 C93 C94 -177.3(3)
C59 C58 C63 C62 2.1(5)
C59 C58 C63 C92 -173.8(3)
C59 C60 C61 C62 1.9(4)
C59 C60 C64 C65 -83.3(3)
C60 C61 C62 O22 -179.9(3)
C60 C61 C62 C63 1.2(5)
C60 C64 C65 C66 96.2(3)
C60 C64 C65 C70 -83.5(4)
C61 C60 C64 C65 98.4(3)
C61 C62 C63 C58 -3.1(5)
C61 C62 C63 C92 172.6(3)
C62 O22 C111 C112 179.8(3)
C62 C63 C92 C89 -88.5(4)
C63 C58 C59 O13 -178.8(3)
C63 C58 C59 C60 0.9(5)
C64 C60 C61 C62 -179.8(3)
C64 C65 C66 C67 -179.9(3)
C64 C65 C70 O17 -0.2(4)
C64 C65 C70 C69 -178.9(3)
C65 C66 C67 O14 179.9(3)
C65 C66 C67 C68 -1.2(4)
C66 C65 C70 O17 -180.0(3)
C66 C65 C70 C69 1.4(4)
C66 C67 C68 C69 1.3(4)
C66 C67 C68 C71 179.2(3)
C67 O14 C95 C96 178.4(3)
C67 C68 C69 C70 -0.1(4)
C67 C68 C71 C72 -100.1(3)
C68 C69 C70 O17 -179.8(3)
C68 C69 C70 C65 -1.3(4)
C68 C71 C72 C73 87.8(3)
C68 C71 C72 C77 -89.2(3)
C69 C68 C71 C72 77.7(3)
C70 O17 C103 C104 -179.2(3)
C70 C65 C66 C67 -0.1(4)
C71 C68 C69 C70 -178.0(3)
C71 C72 C73 C74 -174.5(2)
C71 C72 C77 O18 -5.8(4)
C71 C72 C77 C76 173.4(2)
C72 C73 C74 O15 179.3(2)
C72 C73 C74 C75 0.4(4)
C73 C72 C77 O18 177.1(2)
C73 C72 C77 C76 -3.6(4)
C73 C74 C75 C76 -2.3(4)
C73 C74 C75 C78 176.1(2)
C74 O15 C97 C98 173.8(3)
C74 C75 C76 C77 1.2(4)
C74 C75 C78 C79 -89.4(3)
C75 C76 C77 O18 -179.0(3)
C75 C76 C77 C72 1.8(4)
C75 C78 C79 C80 82.5(3)
C75 C78 C79 C84 -95.9(3)
C76 C75 C78 C79 88.8(3)
C77 O18 C105 C106 173.3(3)
C77 C72 C73 C74 2.6(4)
C78 C75 C76 C77 -177.1(2)
C78 C79 C80 C81 -178.4(3)
C78 C79 C84 O19 0.6(4)
C78 C79 C84 C83 179.5(3)
C79 C80 C81 O16 -178.5(3)
C79 C80 C81 C82 -1.0(5)
C80 C79 C84 O19 -177.8(3)
C80 C79 C84 C83 1.1(4)
C80 C81 C82 C83 0.7(4)
C80 C81 C82 C85 179.5(3)
C81 O16 C99 C100 179.2(3)
C81 C82 C83 C84 0.5(4)
C81 C82 C85 C86 -78.6(4)
C82 C83 C84 O19 177.4(3)
C82 C83 C84 C79 -1.4(5)
C82 C85 C86 C87 105.1(3)
C82 C85 C86 C91 -75.5(4)
C83 C82 C85 C86 100.2(3)
C84 O19 C107 C108 177.8(3)
C84 C79 C80 C81 0.1(4)
C85 C82 C83 C84 -178.3(3)
C85 C86 C87 C88 -179.7(3)
C85 C86 C91 C90 178.5(3)
C85 C86 C91 O21 19.6(7)
C85 C86 C91 O20 -17.3(5)
C86 C87 C88 O12 179.4(3)
C86 C87 C88 C89 1.8(4)
C86 C91 O21 C9B 144.4(8)
C86 C91 O20 C109 -156.3(6)
C87 C86 C91 C90 -2.2(5)
C87 C86 C91 O21 -161.1(6)
C87 C86 C91 O20 162.1(4)
C87 C88 C89 C90 -3.1(4)
C87 C88 C89 C92 174.7(3)
C88 O12 C101 C102 173.7(3)
C88 C89 C90 C91 1.9(6)
C88 C89 C92 C63 -111.8(3)
C89 C90 C91 C86 0.8(6)
C89 C90 C91 O21 161.6(5)
C89 C90 C91 O20 -159.7(5)
C90 C89 C92 C63 65.9(4)
C90 C91 O21 C9B -15.8(11)
C90 C91 O20 C109 6.1(9)
C91 C86 C87 C88 0.9(5)
C91 O21 C9B C10B -138.2(12)
C91 O20 C109 C110 -176.1(9)
C92 C89 C90 C91 -176.0(4)
C93 O13 C59 C58 7.2(4)
C93 O13 C59 C60 -172.6(3)
C95 O14 C67 C66 5.4(4)
C95 O14 C67 C68 -173.5(3)
C97 O15 C74 C73 16.7(4)
C97 O15 C74 C75 -164.4(3)
C99 O16 C81 C80 -4.6(5)
C99 O16 C81 C82 177.8(3)
C101 O12 C88 C87 23.6(5)
C101 O12 C88 C89 -158.7(3)
C103 O17 C70 C65 176.8(3)
C103 O17 C70 C69 -4.7(4)
C105 O18 C77 C72 -169.7(3)
C105 O18 C77 C76 11.0(4)
C107 O19 C84 C79 -169.4(3)
C107 O19 C84 C83 11.7(4)
C111 O22 C62 C61 13.6(5)
C111 O22 C62 C63 -167.5(3)
C129 C130 C131 C132 -179.5(4)
C129 C130 C135 C134 177.1(4)
C130 C131 C132 C133 2.4(8)
C131 C130 C135 C134 -0.2(6)
C131 C132 C133 C134 0.1(9)
C132 C133 C134 C135 -2.4(8)
C132 C133 C134 C136 173.6(5)
C133 C134 C135 C130 2.5(7)
C135 C130 C131 C132 -2.2(6)
C136 C134 C135 C130 -173.5(5)
C121 C122 C123 C124 -1.1(9)
C122 C121 C126 C125 -0.8(7)
C122 C123 C124 C125 0.9(11)
C123 C124 C125 C126 -0.6(9)
C123 C124 C125 C128 -179.2(6)
C124 C125 C126 C121 0.5(8)
C126 C121 C122 C123 1.1(7)
C127 C121 C122 C123 178.8(5)
C127 C121 C126 C125 -178.6(5)
C128 C125 C126 C121 179.2(5)
C113 C114 C115 C116 179.3(5)
C113 C114 C119 C118 179.4(4)
C114 C115 C116 C117 1.4(9)
C115 C114 C119 C118 0.6(6)
C115 C116 C117 C118 0.4(9)
C116 C117 C118 C119 -1.6(7)
C116 C117 C118 C120 179.2(5)
C117 C118 C119 C114 1.1(6)
C119 C114 C115 C116 -1.8(7)
C120 C118 C119 C114 -179.7(4)
C141 C142 C137 C138 0.0
C141 C142 C137 C143 180.0
C142 C141 C140 C139 0.0
C142 C137 C138 C139 0.0
C137 C138 C139 C140 0.0
C138 C139 C140 C141 0.0
C140 C141 C142 C137 0.0
C143 C137 C138 C139 180.0
C144 C141 C142 C137 180.0
C144 C141 C140 C139 180.0
